data_7113143
loop_
_publ_author_name
'Zuo, Tianming'
'Walker, Kenneth'
'Olmstead, Marilyn M.'
'Melin, Frederic'
'Holloway, Brian C.'
'Echegoyen, Luis'
'Dorn, Harry C.'
'Chaur, Manuel N.'
'Chancellor, Christopher J.'
'Beavers, Christine M.'
'Balch, Alan L.'
'Athans, Andreas J.'

_publ_section_title
;
 New egg-shaped fullerenes: non-isolated pentagon structures of
 Tm3N@C(s)(51 365)-C84 and Gd3N@C(s)(51 365)-C84.
;
_journal_issue 9
_journal_name_full 'Chemical communications (Cambridge, England)'
_journal_page_first 1067
_journal_page_last 1069
_journal_paper_doi 10.1039/b716037b
_journal_year 2008
_chemical_formula_moiety 'C84 N Tm3, C36 H44 N4 Ni, 2(C6 H6)'
_chemical_formula_sum 'C132 H56 N5 Ni Tm3'
_chemical_formula_weight 2277.32
_chemical_name_common
;
(mu !3$-Nitrido)-eta $6!, eta$4!,eta$5!-C84 Fullerene)-
trithulium (2,3,7,8,12,13,17,18-octaethylporphyrinato)nickel(ii)
benzene disolvate
;
_chemical_name_systematic
;
(\m ~3~-Nitrido)-\h ^6^, \h^4^,\h^5^-C84 Fullerene)-trithulium
(2,3,7,8,12,13,17,18-octaethylporphyrinato)nickel(II) benzene disolvate
;
_space_group_IT_number 2
_symmetry_cell_setting triclinic
_symmetry_space_group_name_Hall '-P 1'
_symmetry_space_group_name_H-M 'P -1'
_atom_sites_solution_hydrogens geom
_atom_sites_solution_primary direct
_atom_sites_solution_secondary difmap
_audit_creation_method SHELXL-97
_cell_angle_alpha 85.178(2)
_cell_angle_beta 89.457(2)
_cell_angle_gamma 62.276(2)
_cell_formula_units_Z 2
_cell_length_a 14.6305(7)
_cell_length_b 15.0074(7)
_cell_length_c 19.8162(9)
_cell_measurement_reflns_used 9904
_cell_measurement_temperature 90(2)
_cell_measurement_theta_max 29.2
_cell_measurement_theta_min 2.7
_cell_volume 3835.7(3)
_computing_cell_refinement 'SAINT 7.16 (Bruker, 2005)'
_computing_data_collection 'Apex2 (Bruker, 2005)'
_computing_data_reduction SAINT
_computing_molecular_graphics 'SHELXTL 5.1, XP (Sheldrick, 1994)'
_computing_publication_material SHELXL-97
_computing_structure_refinement 'SHELXL-97 (Sheldrick, 1997)'
_computing_structure_solution 'SHELXS-97 (Sheldrick, 1990)'
_diffrn_ambient_temperature 90(2)
_diffrn_detector_area_resol_mean 8.3
_diffrn_measured_fraction_theta_full 0.996
_diffrn_measured_fraction_theta_max 0.996
_diffrn_measurement_device_type 'Bruker ApexII'
_diffrn_measurement_method \w
_diffrn_radiation_monochromator graphite
_diffrn_radiation_source 'fine-focus sealed tube'
_diffrn_radiation_type MoK\a
_diffrn_radiation_wavelength 0.71073
_diffrn_reflns_av_R_equivalents 0.0384
_diffrn_reflns_av_sigmaI/netI 0.0454
_diffrn_reflns_limit_h_max 19
_diffrn_reflns_limit_h_min -19
_diffrn_reflns_limit_k_max 19
_diffrn_reflns_limit_k_min -19
_diffrn_reflns_limit_l_max 25
_diffrn_reflns_limit_l_min -25
_diffrn_reflns_number 49412
_diffrn_reflns_theta_full 27.50
_diffrn_reflns_theta_max 27.50
_diffrn_reflns_theta_min 2.68
_exptl_absorpt_coefficient_mu 3.750
_exptl_absorpt_correction_T_max 0.8063
_exptl_absorpt_correction_T_min 0.6723
_exptl_absorpt_correction_type multi-scan
_exptl_absorpt_process_details 'SADABS 2007/2 (Bruker-AXS, 2007)'
_exptl_crystal_colour black
_exptl_crystal_density_diffrn 1.972
_exptl_crystal_density_method 'not measured'
_exptl_crystal_description paralellepiped
_exptl_crystal_F_000 2236
_exptl_crystal_size_max 0.12
_exptl_crystal_size_mid 0.10
_exptl_crystal_size_min 0.06
_refine_diff_density_max 2.891
_refine_diff_density_min -1.466
_refine_diff_density_rms 0.201
_refine_ls_extinction_method none
_refine_ls_goodness_of_fit_ref 1.077
_refine_ls_hydrogen_treatment constr
_refine_ls_matrix_type full
_refine_ls_number_parameters 995
_refine_ls_number_reflns 17563
_refine_ls_number_restraints 1
_refine_ls_restrained_S_all 1.077
_refine_ls_R_factor_all 0.0863
_refine_ls_R_factor_gt 0.0679
_refine_ls_shift/su_max 0.001
_refine_ls_shift/su_mean 0.000
_refine_ls_structure_factor_coef Fsqd
_refine_ls_weighting_details 'calc w=1/[\s^2^(Fo^2^)+(0.1097P)^2^+20.8469P] where P=(Fo^2^+2Fc^2^)/3'
_refine_ls_weighting_scheme calc
_refine_ls_wR_factor_gt 0.1853
_refine_ls_wR_factor_ref 0.1953
_reflns_number_gt 13851
_reflns_number_total 17563
_reflns_threshold_expression I>2\s(I)
_cod_data_source_file b716037b.txt
_cod_data_source_block cb58a
_cod_database_code 7113143

loop_
_symmetry_equiv_pos_as_xyz
'x, y, z'
'-x, -y, -z'

loop_
_atom_site_label
_atom_site_type_symbol
_atom_site_fract_x
_atom_site_fract_y
_atom_site_fract_z
_atom_site_U_iso_or_equiv
_atom_site_adp_type
_atom_site_occupancy
_atom_site_symmetry_multiplicity
_atom_site_calc_flag
_atom_site_refinement_flags
_atom_site_disorder_assembly
_atom_site_disorder_group
Tm1 Tm 0.21849(2) 0.98300(2) 0.183733(17) 0.02392(10) Uani 0.90 1 d P A .
Tm2 Tm 0.20299(14) 0.73573(11) 0.22064(12) 0.0277(4) Uani 0.38 1 d P A 3
Tm3 Tm 0.44115(10) 0.74578(9) 0.16449(6) 0.0199(2) Uani 0.38 1 d P A 3
Tm4 Tm 0.26681(10) 0.75602(11) 0.28282(6) 0.0283(3) Uani 0.23 1 d P A 4
Tm5 Tm 0.37373(12) 0.72722(13) 0.11131(7) 0.0309(3) Uani 0.23 1 d P A 4
Tm6 Tm 0.43720(16) 0.71204(14) 0.16021(13) 0.0305(5) Uani 0.25 1 d P A 5
Tm7 Tm 0.1747(2) 0.76772(17) 0.21476(16) 0.0221(5) Uani 0.25 1 d P A 5
Tm8 Tm 0.3350(11) 0.7785(11) 0.0911(7) 0.058(3) Uiso 0.04 1 d P A 6
Tm9 Tm 0.312(2) 0.697(2) 0.2640(13) 0.121(7) Uiso 0.04 1 d P A 6
Tm10 Tm 0.1677(3) 0.9486(2) 0.23207(18) 0.0384(8) Uani 0.10 1 d P A 7
Ni1 Ni 0.47602(5) 0.98322(5) 0.41580(3) 0.01005(14) Uani 1 1 d . . .
N1 N 0.2836(4) 0.8193(4) 0.1877(3) 0.0242(11) Uani 1 1 d . A .
N2 N 0.6025(3) 0.8527(3) 0.4181(2) 0.0099(8) Uani 1 1 d . . .
N3 N 0.3477(3) 1.1116(3) 0.4112(2) 0.0110(8) Uani 1 1 d . . .
N4 N 0.4203(3) 0.9277(3) 0.4881(2) 0.0113(8) Uani 1 1 d . . .
N5 N 0.5300(3) 1.0373(3) 0.3409(2) 0.0126(9) Uani 1 1 d . . .
C1 C 0.3514(15) 0.4937(12) 0.2376(10) 0.033(3) Uiso 0.50 1 d P A 1
C1B C 0.4729(13) 0.4873(11) 0.1553(9) 0.028(3) Uiso 0.50 1 d P A 2
C2 C 0.4513(15) 0.4838(12) 0.2506(9) 0.034(3) Uiso 0.50 1 d P A 1
C2B C 0.3709(16) 0.5016(13) 0.1405(10) 0.041(4) Uiso 0.50 1 d P A 2
C3 C 0.4997(11) 0.4853(10) 0.1869(10) 0.026(3) Uiso 0.50 1 d P A 1
C3B C 0.3260(14) 0.5010(13) 0.2056(12) 0.039(4) Uiso 0.50 1 d P A 2
C4 C 0.4298(14) 0.4961(11) 0.1334(8) 0.030(3) Uiso 0.50 1 d P A 1
C4B C 0.3929(18) 0.4886(13) 0.2588(10) 0.042(4) Uiso 0.50 1 d P A 2
C5 C 0.3375(12) 0.5014(11) 0.1668(10) 0.029(3) Uiso 0.50 1 d P A 1
C5B C 0.4867(14) 0.4813(13) 0.2245(11) 0.039(4) Uiso 0.50 1 d P A 2
C6 C 0.2357(13) 0.5658(13) 0.1325(9) 0.041(4) Uiso 0.50 1 d P A 1
C6B C 0.5437(16) 0.5262(15) 0.2556(10) 0.055(5) Uiso 0.50 1 d P A 2
C7 C 0.2327(14) 0.6182(12) 0.0697(9) 0.033(3) Uiso 0.50 1 d P A 1
C7B C 0.5117(15) 0.5689(14) 0.3150(10) 0.040(4) Uiso 0.50 1 d P A 2
C8 C 0.3236(15) 0.6079(12) 0.0375(8) 0.033(3) Uiso 0.50 1 d P A 1
C8B C 0.4198(16) 0.5758(14) 0.3508(9) 0.038(4) Uiso 0.50 1 d P A 2
C9 C 0.4246(13) 0.5498(12) 0.0697(8) 0.038(3) Uiso 0.50 1 d P A 1
C9B C 0.3613(14) 0.5355(14) 0.3176(9) 0.046(4) Uiso 0.50 1 d P A 2
C10 C 0.5016(14) 0.5805(12) 0.0603(8) 0.032(3) Uiso 0.50 1 d P A 1
C10B C 0.2491(15) 0.5857(13) 0.3259(9) 0.039(4) Uiso 0.50 1 d P A 2
C11 C 0.5724(12) 0.5714(11) 0.1108(9) 0.029(3) Uiso 0.50 1 d P A 1
C11B C 0.1790(14) 0.5961(13) 0.2788(10) 0.038(4) Uiso 0.50 1 d P A 2
C12 C 0.5690(11) 0.5278(11) 0.1777(7) 0.030(3) Uiso 0.50 1 d P A 1
C12B C 0.2108(13) 0.5582(13) 0.2123(9) 0.041(4) Uiso 0.50 1 d P A 2
C13 C 0.5924(10) 0.5699(10) 0.2341(8) 0.023(3) Uiso 0.50 1 d P A 1
C13B C 0.1554(12) 0.6150(11) 0.1501(9) 0.031(3) Uiso 0.50 1 d P A 2
C14 C 0.5392(13) 0.5731(12) 0.2987(9) 0.032(3) Uiso 0.50 1 d P A 1
C14B C 0.2034(16) 0.6205(14) 0.0873(11) 0.044(4) Uiso 0.50 1 d P A 2
C15 C 0.4722(13) 0.5287(12) 0.3039(8) 0.040(3) Uiso 0.50 1 d P A 1
C15B C 0.3130(14) 0.5640(13) 0.0797(9) 0.042(4) Uiso 0.50 1 d P A 2
C16 C 0.3869(16) 0.5708(14) 0.3505(10) 0.042(4) Uiso 0.50 1 d P A 1
C16B C 0.3643(16) 0.6002(14) 0.0357(9) 0.040(4) Uiso 0.50 1 d P A 2
C17 C 0.2883(14) 0.5800(12) 0.3395(8) 0.034(3) Uiso 0.50 1 d P A 1
C17B C 0.4635(16) 0.5898(14) 0.0458(10) 0.043(4) Uiso 0.50 1 d P A 2
C18 C 0.2672(12) 0.5451(12) 0.2815(8) 0.036(3) Uiso 0.50 1 d P A 1
C18B C 0.5169(13) 0.5346(13) 0.1085(9) 0.042(4) Uiso 0.50 1 d P A 2
C19 C 0.1682(11) 0.5975(10) 0.2513(8) 0.026(3) Uiso 0.50 1 d P A 1
C19B C 0.5861(14) 0.5689(13) 0.1350(10) 0.037(4) Uiso 0.50 1 d P A 2
C20 C 0.1529(11) 0.6088(11) 0.1793(9) 0.029(3) Uiso 0.50 1 d P A 1
C20B C 0.5951(15) 0.5628(14) 0.2058(11) 0.045(4) Uiso 0.50 1 d P A 2
C21 C 0.0662(6) 0.7125(6) 0.1557(4) 0.0395(17) Uiso 1 1 d . . .
C22 C 0.0261(6) 0.7527(6) 0.2184(4) 0.0348(16) Uiso 1 1 d . A .
C23 C 0.0840(6) 0.6897(6) 0.2776(4) 0.0332(15) Uiso 1 1 d . . .
C24 C 0.1055(6) 0.7342(6) 0.3339(4) 0.0378(17) Uiso 1 1 d . A .
C25 C 0.2083(7) 0.6725(6) 0.3653(4) 0.0414(18) Uiso 1 1 d . . .
C26 C 0.2660(7) 0.7156(6) 0.3947(4) 0.0411(18) Uiso 1 1 d . A .
C27 C 0.3742(7) 0.6618(6) 0.3825(4) 0.0417(18) Uiso 1 1 d . . .
C28 C 0.4322(6) 0.7178(6) 0.3654(4) 0.0379(17) Uiso 1 1 d . A .
C29 C 0.5180(7) 0.6622(6) 0.3254(4) 0.0410(18) Uiso 1 1 d . . .
C30 C 0.5579(6) 0.7132(6) 0.2811(4) 0.0364(16) Uiso 1 1 d . A .
C31 C 0.6076(6) 0.6532(6) 0.2242(4) 0.0380(17) Uiso 1 1 d . . .
C32 C 0.6145(6) 0.7003(6) 0.1613(4) 0.0356(16) Uiso 1 1 d . A .
C33 C 0.5963(6) 0.6554(6) 0.1041(4) 0.0359(16) Uiso 1 1 d . . .
C34 C 0.5335(6) 0.7174(6) 0.0444(4) 0.0338(15) Uiso 1 1 d . A .
C35 C 0.4740(6) 0.6758(6) 0.0164(4) 0.0328(15) Uiso 1 1 d . . .
C36 C 0.3716(6) 0.7405(6) -0.0142(4) 0.0389(17) Uiso 1 1 d . A .
C37 C 0.3004(6) 0.7034(6) -0.0012(4) 0.0368(16) Uiso 1 1 d . . .
C38 C 0.1959(6) 0.7702(6) 0.0120(4) 0.0330(15) Uiso 1 1 d . A .
C39 C 0.1509(6) 0.7201(6) 0.0546(4) 0.0390(17) Uiso 1 1 d . . .
C40 C 0.0690(6) 0.7747(6) 0.0981(4) 0.0322(15) Uiso 1 1 d . A .
C41 C 0.0329(6) 0.8813(5) 0.0997(4) 0.0309(15) Uiso 1 1 d . . .
C42 C -0.0178(6) 0.9230(5) 0.1612(4) 0.0301(14) Uiso 1 1 d . A .
C43 C -0.0161(5) 0.8578(5) 0.2197(4) 0.0297(14) Uiso 1 1 d . . .
C44 C -0.0071(6) 0.9037(5) 0.2792(4) 0.0310(15) Uiso 1 1 d . A .
C45 C 0.0596(6) 0.8435(6) 0.3356(4) 0.0350(16) Uiso 1 1 d . . .
C46 C 0.1145(6) 0.8841(6) 0.3695(4) 0.0348(16) Uiso 1 1 d . A .
C47 C 0.2191(6) 0.8210(6) 0.3948(4) 0.0400(17) Uiso 1 1 d . . .
C48 C 0.2776(6) 0.8754(6) 0.3800(4) 0.0371(16) Uiso 1 1 d . A .
C49 C 0.3833(6) 0.8241(6) 0.3598(4) 0.0341(16) Uiso 1 1 d . . .
C50 C 0.4180(6) 0.8807(6) 0.3112(4) 0.0334(15) Uiso 1 1 d . A .
C51 C 0.5094(6) 0.8202(6) 0.2736(4) 0.0335(15) Uiso 1 1 d . . .
C52 C 0.5258(6) 0.8652(6) 0.2112(4) 0.0344(16) Uiso 1 1 d . A .
C53 C 0.5739(6) 0.8076(6) 0.1546(4) 0.0332(15) Uiso 1 1 d . . .
C54 C 0.5231(6) 0.8679(6) 0.0937(4) 0.0345(16) Uiso 1 1 d . A .
C55 C 0.4953(6) 0.8255(6) 0.0394(4) 0.0346(16) Uiso 1 1 d . . .
C56 C 0.3992(6) 0.8884(6) 0.0027(4) 0.0356(16) Uiso 1 1 d . A .
C57 C 0.3364(6) 0.8457(6) -0.0202(4) 0.0334(15) Uiso 1 1 d . . .
C58 C 0.2302(6) 0.9139(6) -0.0083(4) 0.0364(16) Uiso 1 1 d . A .
C59 C 0.1589(6) 0.8766(6) 0.0142(4) 0.0330(15) Uiso 1 1 d . . .
C60 C 0.0778(6) 0.9341(6) 0.0603(4) 0.0328(15) Uiso 1 1 d . A .
C61 C 0.0698(6) 1.0295(6) 0.0810(4) 0.0373(17) Uiso 1 1 d . . .
C62 C 0.0159(6) 1.0690(6) 0.1432(4) 0.0370(16) Uiso 1 1 d . A .
C63 C -0.0229(6) 1.0114(6) 0.1838(4) 0.0326(15) Uiso 1 1 d . . .
C64 C -0.0164(6) 1.0012(5) 0.2568(4) 0.0310(15) Uiso 1 1 d . A .
C65 C 0.0406(6) 1.0401(6) 0.2921(4) 0.0369(16) Uiso 1 1 d . . .
C66 C 0.1052(6) 0.9835(6) 0.3464(4) 0.0345(16) Uiso 1 1 d . A .
C67 C 0.2071(6) 0.9749(6) 0.3535(4) 0.0335(15) Uiso 1 1 d . . .
C68 C 0.2418(7) 1.0319(6) 0.3094(4) 0.0397(17) Uiso 1 1 d . A .
C69 C 0.3481(6) 0.9841(6) 0.2864(4) 0.0378(17) Uiso 1 1 d . . .
C70 C 0.3691(6) 1.0279(6) 0.2236(4) 0.0385(17) Uiso 1 1 d . A .
C71 C 0.4564(6) 0.9650(6) 0.1852(4) 0.0362(16) Uiso 1 1 d . . .
C72 C 0.4515(7) 0.9689(6) 0.1120(4) 0.0403(18) Uiso 1 1 d . A .
C73 C 0.3602(7) 1.0274(7) 0.0762(4) 0.0427(18) Uiso 1 1 d . . .
C74 C 0.3303(7) 0.9887(6) 0.0217(4) 0.0401(17) Uiso 1 1 d . A .
C75 C 0.2249(6) 1.0022(6) 0.0143(4) 0.0391(17) Uiso 1 1 d . . .
C76 C 0.1439(7) 1.0641(6) 0.0559(4) 0.0405(18) Uiso 1 1 d . A .
C77 C 0.1671(7) 1.1279(7) 0.0941(5) 0.0458(19) Uiso 1 1 d . A .
C78 C 0.1142(7) 1.1659(7) 0.1540(5) 0.0445(19) Uiso 1 1 d . A .
C79 C 0.0424(6) 1.1343(6) 0.1803(4) 0.0390(17) Uiso 1 1 d . A .
C80 C 0.0662(7) 1.1098(6) 0.2534(4) 0.0411(18) Uiso 1 1 d . A .
C81 C 0.1606(7) 1.1139(6) 0.2679(4) 0.0419(18) Uiso 1 1 d . A .
C82 C 0.1844(7) 1.1533(7) 0.2071(5) 0.0442(19) Uiso 1 1 d . A .
C83 C 0.2853(7) 1.1094(6) 0.1820(4) 0.0421(18) Uiso 1 1 d . A .
C84 C 0.2782(7) 1.1008(7) 0.1108(4) 0.0429(18) Uiso 1 1 d . A .
C85 C 0.3856(4) 1.2078(4) 0.3190(3) 0.0154(10) Uani 1 1 d . . .
H85A H 0.3615 1.2709 0.2927 0.019 Uiso 1 1 calc R . .
C86 C 0.3222(4) 1.1978(4) 0.3677(3) 0.0129(10) Uani 1 1 d . . .
C87 C 0.2188(4) 1.2762(4) 0.3792(3) 0.0134(10) Uani 1 1 d . . .
C88 C 0.1809(4) 1.2382(4) 0.4292(3) 0.0150(10) Uani 1 1 d . . .
C89 C 0.2609(4) 1.1367(4) 0.4491(3) 0.0127(10) Uani 1 1 d . . .
C90 C 0.2508(4) 1.0725(4) 0.4992(3) 0.0134(10) Uani 1 1 d . . .
H90A H 0.1886 1.0976 0.5233 0.016 Uiso 1 1 calc R . .
C91 C 0.3245(4) 0.9750(4) 0.5164(2) 0.0112(10) Uani 1 1 d . . .
C92 C 0.3089(4) 0.9073(4) 0.5660(3) 0.0146(10) Uani 1 1 d . . .
C93 C 0.3956(4) 0.8180(4) 0.5683(3) 0.0146(10) Uani 1 1 d . . .
C94 C 0.4652(4) 0.8303(4) 0.5198(3) 0.0129(10) Uani 1 1 d . . .
C95 C 0.5615(4) 0.7556(4) 0.5074(3) 0.0139(10) Uani 1 1 d . . .
H95A H 0.5861 0.6926 0.5339 0.017 Uiso 1 1 calc R . .
C96 C 0.6247(4) 0.7657(4) 0.4593(3) 0.0126(10) Uani 1 1 d . . .
C97 C 0.7255(4) 0.6842(4) 0.4456(3) 0.0139(10) Uani 1 1 d . . .
C98 C 0.7644(4) 0.7229(4) 0.3951(3) 0.0160(11) Uani 1 1 d . . .
C99 C 0.6881(4) 0.8265(4) 0.3788(3) 0.0131(10) Uani 1 1 d . . .
C100 C 0.6982(4) 0.8910(4) 0.3292(3) 0.0126(10) Uani 1 1 d . . .
H100 H 0.7612 0.8664 0.3059 0.015 Uiso 1 1 calc R . .
C101 C 0.6237(4) 0.9883(4) 0.3109(3) 0.0125(10) Uani 1 1 d . . .
C102 C 0.6337(4) 1.0523(4) 0.2554(3) 0.0143(10) Uani 1 1 d . . .
C103 C 0.5449(4) 1.1422(4) 0.2527(3) 0.0149(10) Uani 1 1 d . . .
C104 C 0.4817(4) 1.1319(4) 0.3064(3) 0.0138(10) Uani 1 1 d . . .
C105 C 0.1677(4) 1.3791(4) 0.3400(3) 0.0171(11) Uani 1 1 d . . .
H10A H 0.2193 1.4041 0.3334 0.021 Uiso 1 1 calc R . .
H10B H 0.1119 1.4265 0.3672 0.021 Uiso 1 1 calc R . .
C106 C 0.1219(5) 1.3795(5) 0.2706(3) 0.0258(13) Uani 1 1 d . . .
H10C H 0.0916 1.4479 0.2475 0.039 Uiso 1 1 calc R . .
H10D H 0.0683 1.3580 0.2767 0.039 Uiso 1 1 calc R . .
H10E H 0.1766 1.3328 0.2431 0.039 Uiso 1 1 calc R . .
C107 C 0.0756(4) 1.2856(4) 0.4597(3) 0.0191(11) Uani 1 1 d . . .
H10F H 0.0429 1.3597 0.4489 0.023 Uiso 1 1 calc R . .
H10G H 0.0840 1.2718 0.5096 0.023 Uiso 1 1 calc R . .
C108 C 0.0039(5) 1.2460(5) 0.4340(4) 0.0271(14) Uani 1 1 d . . .
H10H H -0.0645 1.2824 0.4531 0.041 Uiso 1 1 calc R . .
H10I H 0.0327 1.1736 0.4480 0.041 Uiso 1 1 calc R . .
H10J H -0.0025 1.2568 0.3844 0.041 Uiso 1 1 calc R . .
C109 C 0.2097(4) 0.9325(4) 0.6016(3) 0.0171(11) Uani 1 1 d . . .
H10K H 0.1804 1.0021 0.6155 0.020 Uiso 1 1 calc R . .
H10L H 0.2241 0.8857 0.6430 0.020 Uiso 1 1 calc R . .
C110 C 0.1300(5) 0.9243(5) 0.5555(3) 0.0236(13) Uani 1 1 d . . .
H11A H 0.0662 0.9415 0.5800 0.035 Uiso 1 1 calc R . .
H11B H 0.1582 0.8551 0.5426 0.035 Uiso 1 1 calc R . .
H11C H 0.1150 0.9712 0.5147 0.035 Uiso 1 1 calc R . .
C111 C 0.4183(5) 0.7200(4) 0.6076(3) 0.0171(11) Uani 1 1 d . . .
H11D H 0.3782 0.7339 0.6494 0.020 Uiso 1 1 calc R . .
H11E H 0.4926 0.6835 0.6211 0.020 Uiso 1 1 calc R . .
C112 C 0.3910(6) 0.6528(5) 0.5662(3) 0.0265(14) Uani 1 1 d . . .
H11F H 0.3992 0.5932 0.5952 0.040 Uiso 1 1 calc R . .
H11G H 0.4372 0.6313 0.5281 0.040 Uiso 1 1 calc R . .
H11H H 0.3193 0.6911 0.5490 0.040 Uiso 1 1 calc R . .
C113 C 0.7722(4) 0.5797(4) 0.4807(3) 0.0186(11) Uani 1 1 d . . .
H11I H 0.7593 0.5844 0.5298 0.022 Uiso 1 1 calc R . .
H11J H 0.8479 0.5471 0.4753 0.022 Uiso 1 1 calc R . .
C114 C 0.7297(6) 0.5130(5) 0.4540(4) 0.0283(14) Uani 1 1 d . . .
H11K H 0.7567 0.4490 0.4826 0.043 Uiso 1 1 calc R . .
H11L H 0.7510 0.4996 0.4074 0.043 Uiso 1 1 calc R . .
H11M H 0.6541 0.5478 0.4550 0.043 Uiso 1 1 calc R . .
C115 C 0.8648(4) 0.6710(4) 0.3601(3) 0.0190(11) Uani 1 1 d . . .
H11N H 0.9135 0.6113 0.3897 0.023 Uiso 1 1 calc R . .
H11O H 0.8952 0.7177 0.3531 0.023 Uiso 1 1 calc R . .
C116 C 0.8527(5) 0.6370(5) 0.2915(3) 0.0280(14) Uani 1 1 d . . .
H11P H 0.9205 0.6024 0.2715 0.042 Uiso 1 1 calc R . .
H11Q H 0.8070 0.6961 0.2612 0.042 Uiso 1 1 calc R . .
H11R H 0.8227 0.5907 0.2980 0.042 Uiso 1 1 calc R . .
C117 C 0.7229(4) 1.0199(4) 0.2094(3) 0.0153(10) Uani 1 1 d . . .
H11S H 0.7881 0.9863 0.2371 0.018 Uiso 1 1 calc R . .
H11T H 0.7206 1.0805 0.1838 0.018 Uiso 1 1 calc R . .
C118 C 0.7234(5) 0.9475(5) 0.1591(3) 0.0215(12) Uani 1 1 d . . .
H11U H 0.7827 0.9298 0.1299 0.032 Uiso 1 1 calc R . .
H11V H 0.6594 0.9804 0.1313 0.032 Uiso 1 1 calc R . .
H11W H 0.7286 0.8861 0.1841 0.032 Uiso 1 1 calc R . .
C119 C 0.5136(5) 1.2324(4) 0.2026(3) 0.0175(11) Uani 1 1 d . . .
H11X H 0.5763 1.2300 0.1816 0.021 Uiso 1 1 calc R . .
H11Y H 0.4806 1.2943 0.2268 0.021 Uiso 1 1 calc R . .
C120 C 0.4392(5) 1.2387(5) 0.1469(3) 0.0230(12) Uani 1 1 d . . .
H12A H 0.4233 1.2980 0.1150 0.035 Uiso 1 1 calc R . .
H12B H 0.3754 1.2448 0.1670 0.035 Uiso 1 1 calc R . .
H12C H 0.4711 1.1775 0.1228 0.035 Uiso 1 1 calc R . .
C121 C 0.1545(5) 0.6059(5) -0.1995(4) 0.0328(16) Uani 1 1 d . . .
H12D H 0.1289 0.5598 -0.1857 0.039 Uiso 1 1 calc R . .
C122 C 0.1864(5) 0.6465(6) -0.1522(4) 0.0332(16) Uani 1 1 d . . .
H12E H 0.1824 0.6290 -0.1054 0.040 Uiso 1 1 calc R . .
C123 C 0.2249(5) 0.7136(6) -0.1714(3) 0.0306(15) Uani 1 1 d . . .
H12F H 0.2472 0.7418 -0.1381 0.037 Uiso 1 1 calc R . .
C124 C 0.2303(5) 0.7390(5) -0.2400(3) 0.0277(14) Uani 1 1 d . . .
H12G H 0.2570 0.7843 -0.2536 0.033 Uiso 1 1 calc R . .
C125 C 0.1967(5) 0.6982(5) -0.2887(3) 0.0276(14) Uani 1 1 d . . .
H12H H 0.1997 0.7162 -0.3355 0.033 Uiso 1 1 calc R . .
C126 C 0.1590(5) 0.6314(5) -0.2688(4) 0.0300(14) Uani 1 1 d . . .
H12I H 0.1363 0.6029 -0.3018 0.036 Uiso 1 1 calc R . .
C127 C 0.1851(10) 0.4128(10) 0.0084(6) 0.067(3) Uani 1 1 d . . .
H12J H 0.2051 0.4410 0.0429 0.080 Uiso 1 1 calc R . .
C128 C 0.2265(8) 0.3179(9) 0.0058(5) 0.056(2) Uani 1 1 d . . .
H12K H 0.2757 0.2759 0.0406 0.067 Uiso 1 1 calc R . .
C129 C 0.2048(8) 0.2734(9) -0.0434(5) 0.055(2) Uani 1 1 d . . .
H12L H 0.2406 0.2018 -0.0425 0.066 Uiso 1 1 calc R . .
C130 C 0.1350(8) 0.3256(9) -0.0934(6) 0.060(3) Uani 1 1 d . . .
H130 H 0.1221 0.2909 -0.1270 0.073 Uiso 1 1 calc R . .
C131 C 0.0826(9) 0.4277(12) -0.0965(6) 0.076(4) Uani 1 1 d . . .
H131 H 0.0328 0.4652 -0.1320 0.091 Uiso 1 1 calc R . .
C132 C 0.1039(12) 0.4793(10) -0.0442(10) 0.106(6) Uani 1 1 d . . .
H132 H 0.0684 0.5507 -0.0436 0.128 Uiso 1 1 calc R . .

loop_
_atom_site_aniso_label
_atom_site_aniso_U_11
_atom_site_aniso_U_22
_atom_site_aniso_U_33
_atom_site_aniso_U_23
_atom_site_aniso_U_13
_atom_site_aniso_U_12
Tm1 0.02313(17) 0.01451(15) 0.03581(19) -0.00472(12) 0.00469(12) -0.00987(12)
Tm2 0.0255(9) 0.0258(8) 0.0387(7) 0.0000(7) 0.0040(6) -0.0183(7)
Tm3 0.0123(4) 0.0265(6) 0.0193(4) -0.0010(4) 0.0030(3) -0.0077(5)
Tm4 0.0250(6) 0.0406(8) 0.0178(6) 0.0068(5) 0.0005(5) -0.0155(6)
Tm5 0.0383(8) 0.0387(8) 0.0233(6) -0.0187(6) 0.0135(6) -0.0218(7)
Tm6 0.0120(6) 0.0243(10) 0.0512(11) 0.0060(8) 0.0057(6) -0.0067(7)
Tm7 0.0231(12) 0.0250(12) 0.0254(8) -0.0042(10) 0.0045(8) -0.0170(9)
Tm10 0.0376(18) 0.0204(14) 0.0400(18) -0.0129(13) 0.0019(14) 0.0024(13)
Ni1 0.0107(3) 0.0093(3) 0.0110(3) -0.0014(2) 0.0026(2) -0.0053(3)
N1 0.021(3) 0.027(3) 0.024(3) -0.008(2) 0.001(2) -0.010(2)
N2 0.013(2) 0.014(2) 0.0068(19) -0.0007(16) 0.0002(16) -0.0099(18)
N3 0.014(2) 0.013(2) 0.009(2) -0.0026(16) 0.0028(16) -0.0090(18)
N4 0.012(2) 0.011(2) 0.011(2) -0.0013(16) 0.0012(16) -0.0062(17)
N5 0.012(2) 0.013(2) 0.015(2) -0.0036(17) 0.0009(17) -0.0069(18)
C85 0.020(3) 0.014(2) 0.018(3) -0.001(2) 0.000(2) -0.012(2)
C86 0.018(3) 0.011(2) 0.010(2) -0.0024(18) -0.0007(19) -0.007(2)
C87 0.012(2) 0.011(2) 0.018(3) -0.002(2) 0.001(2) -0.005(2)
C88 0.011(2) 0.012(2) 0.021(3) -0.004(2) -0.004(2) -0.005(2)
C89 0.012(2) 0.015(2) 0.013(2) -0.0044(19) 0.0030(19) -0.008(2)
C90 0.014(3) 0.017(3) 0.013(2) -0.005(2) 0.0031(19) -0.010(2)
C91 0.015(2) 0.016(2) 0.007(2) -0.0047(18) 0.0028(18) -0.010(2)
C92 0.018(3) 0.018(3) 0.012(2) -0.004(2) 0.002(2) -0.011(2)
C93 0.020(3) 0.017(3) 0.011(2) -0.001(2) 0.001(2) -0.012(2)
C94 0.018(3) 0.013(2) 0.011(2) -0.0018(19) -0.0001(19) -0.010(2)
C95 0.019(3) 0.014(2) 0.013(2) -0.0009(19) 0.000(2) -0.011(2)
C96 0.016(3) 0.009(2) 0.015(2) -0.0003(19) -0.001(2) -0.007(2)
C97 0.013(3) 0.014(2) 0.013(2) -0.006(2) 0.0005(19) -0.005(2)
C98 0.014(3) 0.015(3) 0.021(3) -0.006(2) 0.001(2) -0.007(2)
C99 0.013(2) 0.016(3) 0.012(2) -0.006(2) 0.0045(19) -0.007(2)
C100 0.012(2) 0.016(2) 0.014(2) -0.005(2) 0.0060(19) -0.011(2)
C101 0.012(2) 0.013(2) 0.015(2) -0.0046(19) 0.0037(19) -0.007(2)
C102 0.016(3) 0.015(2) 0.015(3) -0.002(2) 0.000(2) -0.010(2)
C103 0.015(3) 0.020(3) 0.014(3) -0.002(2) 0.005(2) -0.011(2)
C104 0.019(3) 0.016(2) 0.011(2) -0.0001(19) 0.000(2) -0.012(2)
C105 0.016(3) 0.010(2) 0.024(3) -0.002(2) 0.004(2) -0.004(2)
C106 0.028(3) 0.025(3) 0.022(3) 0.000(2) -0.003(2) -0.010(3)
C107 0.017(3) 0.014(3) 0.025(3) -0.003(2) 0.005(2) -0.006(2)
C108 0.018(3) 0.032(3) 0.033(4) -0.005(3) 0.004(3) -0.012(3)
C109 0.018(3) 0.023(3) 0.015(3) -0.002(2) 0.006(2) -0.014(2)
C110 0.019(3) 0.035(3) 0.024(3) -0.013(3) 0.009(2) -0.017(3)
C111 0.022(3) 0.019(3) 0.015(3) -0.002(2) 0.004(2) -0.014(2)
C112 0.040(4) 0.019(3) 0.026(3) 0.004(2) -0.005(3) -0.019(3)
C113 0.016(3) 0.014(3) 0.023(3) -0.003(2) 0.000(2) -0.005(2)
C114 0.035(4) 0.015(3) 0.034(4) -0.003(3) 0.002(3) -0.011(3)
C115 0.015(3) 0.015(3) 0.024(3) -0.004(2) 0.008(2) -0.004(2)
C116 0.028(3) 0.029(3) 0.027(3) -0.012(3) 0.008(3) -0.013(3)
C117 0.014(3) 0.019(3) 0.015(3) -0.002(2) 0.006(2) -0.010(2)
C118 0.023(3) 0.026(3) 0.019(3) -0.007(2) 0.008(2) -0.013(3)
C119 0.020(3) 0.015(3) 0.018(3) 0.001(2) 0.004(2) -0.009(2)
C120 0.027(3) 0.021(3) 0.021(3) 0.005(2) -0.001(2) -0.012(3)
C121 0.025(3) 0.028(3) 0.042(4) 0.003(3) 0.009(3) -0.011(3)
C122 0.028(4) 0.040(4) 0.025(3) 0.006(3) 0.007(3) -0.011(3)
C123 0.031(4) 0.040(4) 0.021(3) -0.005(3) 0.001(3) -0.015(3)
C124 0.032(4) 0.038(4) 0.019(3) -0.003(3) 0.002(3) -0.022(3)
C125 0.032(4) 0.036(4) 0.016(3) -0.005(3) 0.002(2) -0.017(3)
C126 0.026(3) 0.029(3) 0.029(3) -0.004(3) 0.000(3) -0.008(3)
C127 0.100(9) 0.087(8) 0.057(6) -0.032(6) 0.033(6) -0.077(8)
C128 0.059(6) 0.073(7) 0.051(6) 0.006(5) 0.003(4) -0.045(6)
C129 0.059(6) 0.071(7) 0.047(5) -0.004(5) 0.005(4) -0.040(5)
C130 0.053(6) 0.074(7) 0.062(6) -0.001(5) -0.008(5) -0.036(6)
C131 0.055(7) 0.105(10) 0.059(7) 0.024(7) 0.003(5) -0.035(7)
C132 0.096(11) 0.051(7) 0.166(16) -0.008(9) 0.081(11) -0.032(7)

loop_
_atom_type_symbol
_atom_type_description
_atom_type_scat_dispersion_real
_atom_type_scat_dispersion_imag
_atom_type_scat_source
C C 0.0033 0.0016 'International Tables Vol C Tables 4.2.6.8 and 6.1.1.4'
H H 0.0000 0.0000 'International Tables Vol C Tables 4.2.6.8 and 6.1.1.4'
N N 0.0061 0.0033 'International Tables Vol C Tables 4.2.6.8 and 6.1.1.4'
Ni Ni 0.3393 1.1124 'International Tables Vol C Tables 4.2.6.8 and 6.1.1.4'
Tm Tm -0.3139 5.2483 'International Tables Vol C Tables 4.2.6.8 and 6.1.1.4'

loop_
_geom_angle_atom_site_label_1
_geom_angle_atom_site_label_2
_geom_angle_atom_site_label_3
_geom_angle
Tm10 Tm1 N1 69.77(19)
Tm10 Tm1 C82 108.4(2)
N1 Tm1 C82 162.6(3)
Tm10 Tm1 C78 110.1(2)
N1 Tm1 C78 163.9(3)
C82 Tm1 C78 33.5(3)
Tm10 Tm1 C83 134.2(2)
N1 Tm1 C83 137.0(2)
C82 Tm1 C83 33.1(3)
C78 Tm1 C83 55.0(3)
Tm10 Tm1 C77 136.6(2)
N1 Tm1 C77 137.2(3)
C82 Tm1 C77 56.2(3)
C78 Tm1 C77 33.2(3)
C83 Tm1 C77 56.5(3)
Tm10 Tm1 C79 79.1(2)
N1 Tm1 C79 137.8(2)
C82 Tm1 C79 55.1(3)
C78 Tm1 C79 33.1(3)
C83 Tm1 C79 85.2(3)
C77 Tm1 C79 58.7(3)
Tm10 Tm1 C81 77.0(2)
N1 Tm1 C81 136.6(2)
C82 Tm1 C81 32.9(3)
C78 Tm1 C81 55.7(3)
C83 Tm1 C81 58.8(3)
C77 Tm1 C81 86.2(3)
C79 Tm1 C81 56.0(3)
Tm10 Tm1 C80 58.6(2)
N1 Tm1 C80 128.4(2)
C82 Tm1 C80 53.1(3)
C78 Tm1 C80 53.8(3)
C83 Tm1 C80 85.6(3)
C77 Tm1 C80 86.2(3)
C79 Tm1 C80 33.0(3)
C81 Tm1 C80 32.5(3)
Tm10 Tm1 C84 162.0(2)
N1 Tm1 C84 128.1(2)
C82 Tm1 C84 53.9(3)
C78 Tm1 C84 53.9(3)
C83 Tm1 C84 32.3(3)
C77 Tm1 C84 34.0(3)
C79 Tm1 C84 86.4(3)
C81 Tm1 C84 86.1(3)
C80 Tm1 C84 103.5(3)
Tm10 Tm1 C76 124.7(2)
N1 Tm1 C76 109.1(2)
C82 Tm1 C76 86.5(3)
C78 Tm1 C76 57.0(3)
C83 Tm1 C76 85.9(3)
C77 Tm1 C76 31.4(3)
C79 Tm1 C76 66.7(3)
C81 Tm1 C76 112.6(3)
C80 Tm1 C76 99.7(3)
C84 Tm1 C76 56.8(3)
Tm10 Tm1 C62 72.6(2)
N1 Tm1 C62 109.1(2)
C82 Tm1 C62 86.1(3)
C78 Tm1 C62 57.3(3)
C83 Tm1 C62 112.3(3)
C77 Tm1 C62 66.5(3)
C79 Tm1 C62 32.0(2)
C81 Tm1 C62 85.8(3)
C80 Tm1 C62 56.2(2)
C84 Tm1 C62 100.4(3)
C76 Tm1 C62 55.1(2)
N1 Tm2 C23 161.3(2)
N1 Tm2 C22 139.9(2)
C23 Tm2 C22 34.3(3)
N1 Tm2 C21 128.7(3)
C23 Tm2 C21 58.1(3)
C22 Tm2 C21 32.8(3)
N1 Tm2 C24 131.2(2)
C23 Tm2 C24 33.0(2)
C22 Tm2 C24 58.5(3)
C21 Tm2 C24 88.8(3)
N1 Tm2 C43 113.2(2)
C23 Tm2 C43 54.4(2)
C22 Tm2 C43 29.4(2)
C21 Tm2 C43 52.5(2)
C24 Tm2 C43 61.7(2)
N1 Tm2 C25 119.1(2)
C23 Tm2 C25 53.3(3)
C22 Tm2 C25 85.5(3)
C21 Tm2 C25 110.9(3)
C24 Tm2 C25 29.8(2)
C43 Tm2 C25 91.4(2)
N1 Tm2 C40 100.1(2)
C23 Tm2 C40 84.8(2)
C22 Tm2 C40 53.4(2)
C21 Tm2 C40 28.6(2)
C24 Tm2 C40 111.8(2)
C43 Tm2 C40 57.6(2)
C25 Tm2 C40 138.1(2)
N1 Tm2 Tm3 28.92(15)
C23 Tm2 Tm3 163.71(19)
C22 Tm2 Tm3 160.8(2)
C21 Tm2 Tm3 131.5(2)
C24 Tm2 Tm3 139.51(19)
C43 Tm2 Tm3 141.19(15)
C25 Tm2 Tm3 113.70(18)
C40 Tm2 Tm3 107.77(16)
N1 Tm2 Tm1 27.86(14)
C23 Tm2 Tm1 134.71(19)
C22 Tm2 Tm1 115.31(18)
C21 Tm2 Tm1 118.41(19)
C24 Tm2 Tm1 111.96(18)
C43 Tm2 Tm1 86.61(15)
C25 Tm2 Tm1 114.22(18)
C40 Tm2 Tm1 93.03(15)
Tm3 Tm2 Tm1 56.70(4)
N1 Tm3 C32 162.1(2)
N1 Tm3 C33 160.9(2)
C32 Tm3 C33 35.9(3)
N1 Tm3 C31 138.3(2)
C32 Tm3 C31 34.5(3)
C33 Tm3 C31 59.1(3)
N1 Tm3 C53 131.5(2)
C32 Tm3 C53 34.2(3)
C33 Tm3 C53 59.8(3)
C31 Tm3 C53 59.0(3)
N1 Tm3 C34 130.8(2)
C32 Tm3 C34 60.8(3)
C33 Tm3 C34 32.8(2)
C31 Tm3 C34 90.8(3)
C53 Tm3 C34 66.7(2)
N1 Tm3 C30 108.7(2)
C32 Tm3 C30 58.4(3)
C33 Tm3 C30 90.0(3)
C31 Tm3 C30 32.1(2)
C53 Tm3 C30 65.0(2)
C34 Tm3 C30 119.2(2)
N1 Tm3 C52 105.6(2)
C32 Tm3 C52 57.0(2)
C33 Tm3 C52 89.1(2)
C31 Tm3 C52 64.4(2)
C53 Tm3 C52 30.7(2)
C34 Tm3 C52 96.2(2)
C30 Tm3 C52 51.2(2)
N1 Tm3 C54 117.0(2)
C32 Tm3 C54 56.2(2)
C33 Tm3 C54 64.2(2)
C31 Tm3 C54 87.2(2)
C53 Tm3 C54 29.6(2)
C34 Tm3 C54 52.5(2)
C30 Tm3 C54 93.5(2)
C52 Tm3 C54 48.1(2)
N1 Tm3 C51 95.3(2)
C32 Tm3 C51 67.5(2)
C33 Tm3 C51 103.4(2)
C31 Tm3 C51 55.6(2)
C53 Tm3 C51 55.0(2)
C34 Tm3 C51 121.4(2)
C30 Tm3 C51 28.9(2)
C52 Tm3 C51 28.9(2)
C54 Tm3 C51 76.9(2)
N1 Tm3 C55 115.5(2)
C32 Tm3 C55 67.4(2)
C33 Tm3 C55 55.3(2)
C31 Tm3 C55 101.9(2)
C53 Tm3 C55 54.2(2)
C34 Tm3 C55 29.4(2)
C30 Tm3 C55 118.7(2)
C52 Tm3 C55 76.8(2)
C54 Tm3 C55 28.8(2)
C51 Tm3 C55 105.6(2)
N1 Tm3 Tm1 33.85(15)
C32 Tm3 Tm1 131.9(2)
C33 Tm3 Tm1 146.94(19)
C31 Tm3 Tm1 133.7(2)
C53 Tm3 Tm1 98.32(17)
C34 Tm3 Tm1 118.42(16)
C30 Tm3 Tm1 103.12(17)
C52 Tm3 Tm1 76.61(16)
C54 Tm3 Tm1 84.58(15)
C51 Tm3 Tm1 78.18(15)
C55 Tm3 Tm1 92.14(15)
N1 Tm4 C26 164.2(3)
N1 Tm4 C25 159.3(3)
C26 Tm4 C25 36.0(3)
N1 Tm4 C27 137.9(3)
C26 Tm4 C27 35.4(3)
C25 Tm4 C27 59.6(3)
N1 Tm4 C47 133.8(3)
C26 Tm4 C47 34.2(3)
C25 Tm4 C47 60.3(3)
C27 Tm4 C47 59.9(3)
N1 Tm4 C24 130.6(2)
C26 Tm4 C24 60.7(3)
C25 Tm4 C24 32.6(3)
C27 Tm4 C24 91.2(3)
C47 Tm4 C24 67.3(3)
N1 Tm4 C28 108.7(2)
C26 Tm4 C28 59.5(3)
C25 Tm4 C28 90.8(3)
C27 Tm4 C28 32.3(3)
C47 Tm4 C28 66.0(3)
C24 Tm4 C28 120.1(2)
N1 Tm4 C48 107.3(2)
C26 Tm4 C48 57.6(3)
C25 Tm4 C48 90.1(3)
C27 Tm4 C48 65.4(3)
C47 Tm4 C48 31.1(2)
C24 Tm4 C48 97.2(2)
C28 Tm4 C48 52.2(2)
N1 Tm4 C46 118.4(2)
C26 Tm4 C46 56.8(3)
C25 Tm4 C46 64.7(3)
C27 Tm4 C46 88.8(3)
C47 Tm4 C46 30.4(2)
C24 Tm4 C46 52.8(2)
C28 Tm4 C46 95.4(2)
C48 Tm4 C46 49.0(2)
N1 Tm4 C49 96.5(2)
C26 Tm4 C49 68.1(3)
C25 Tm4 C49 104.1(3)
C27 Tm4 C49 55.7(3)
C47 Tm4 C49 55.7(2)
C24 Tm4 C49 122.5(2)
C28 Tm4 C49 28.9(2)
C48 Tm4 C49 29.5(2)
C46 Tm4 C49 78.4(2)
N1 Tm4 C45 116.5(2)
C26 Tm4 C45 67.3(3)
C25 Tm4 C45 55.4(3)
C27 Tm4 C45 102.6(3)
C47 Tm4 C45 54.4(2)
C24 Tm4 C45 29.8(2)
C28 Tm4 C45 120.0(2)
C48 Tm4 C45 77.4(2)
C46 Tm4 C45 28.4(2)
C49 Tm4 C45 106.7(2)
N1 Tm4 Tm1 34.59(15)
C26 Tm4 Tm1 133.6(2)
C25 Tm4 Tm1 148.1(2)
C27 Tm4 Tm1 135.0(2)
C47 Tm4 Tm1 99.8(2)
C24 Tm4 Tm1 119.18(18)
C28 Tm4 Tm1 103.96(17)
C48 Tm4 Tm1 77.71(17)
C46 Tm4 Tm1 85.53(16)
C49 Tm4 Tm1 79.41(16)
C45 Tm4 Tm1 93.00(16)
N1 Tm5 C35 161.1(3)
N1 Tm5 C36 136.3(3)
C35 Tm5 C36 35.1(3)
N1 Tm5 C37 125.3(2)
C35 Tm5 C37 57.9(3)
C36 Tm5 C37 32.0(3)
N1 Tm5 C34 133.0(2)
C35 Tm5 C34 32.7(2)
C36 Tm5 C34 58.8(3)
C37 Tm5 C34 88.2(2)
N1 Tm5 C33 122.5(2)
C35 Tm5 C33 53.0(2)
C36 Tm5 C33 86.0(2)
C37 Tm5 C33 110.4(2)
C34 Tm5 C33 30.0(2)
N1 Tm5 C57 111.2(2)
C35 Tm5 C57 54.2(2)
C36 Tm5 C57 28.7(2)
C37 Tm5 C57 51.6(2)
C34 Tm5 C57 61.5(2)
C33 Tm5 C57 91.5(2)
N1 Tm5 Tm4 28.89(16)
C35 Tm5 Tm4 166.4(2)
C36 Tm5 Tm4 157.4(2)
C37 Tm5 Tm4 129.95(18)
C34 Tm5 Tm4 141.84(17)
C33 Tm5 Tm4 116.42(16)
C57 Tm5 Tm4 139.10(16)
N1 Tm5 Tm1 27.51(15)
C35 Tm5 Tm1 133.96(19)
C36 Tm5 Tm1 113.1(2)
C37 Tm5 Tm1 116.14(18)
C34 Tm5 Tm1 112.37(17)
C33 Tm5 Tm1 116.02(16)
C57 Tm5 Tm1 85.42(15)
Tm4 Tm5 Tm1 56.21(3)
N1 Tm6 C33 156.6(3)
N1 Tm6 C32 136.6(2)
C33 Tm6 C32 34.4(3)
N1 Tm6 C31 128.6(3)
C33 Tm6 C31 58.0(3)
C32 Tm6 C31 32.3(3)
N1 Tm6 C34 127.6(2)
C33 Tm6 C34 32.8(2)
C32 Tm6 C34 58.4(2)
C31 Tm6 C34 88.4(3)
N1 Tm6 C35 118.2(2)
C33 Tm6 C35 52.4(2)
C32 Tm6 C35 84.6(2)
C31 Tm6 C35 110.0(2)
C34 Tm6 C35 28.8(2)
N1 Tm6 C53 110.0(2)
C33 Tm6 C53 53.5(2)
C32 Tm6 C53 28.9(2)
C31 Tm6 C53 52.0(2)
C34 Tm6 C53 60.8(2)
C35 Tm6 C53 89.5(2)
N1 Tm6 Tm7 29.87(15)
C33 Tm6 Tm7 165.6(2)
C32 Tm6 Tm7 159.9(2)
C31 Tm6 Tm7 133.1(2)
C34 Tm6 Tm7 138.51(19)
C35 Tm6 Tm7 114.74(17)
C53 Tm6 Tm7 138.97(17)
N1 Tm6 Tm1 26.34(15)
C33 Tm6 Tm1 131.4(2)
C32 Tm6 Tm1 112.96(19)
C31 Tm6 Tm1 117.6(2)
C34 Tm6 Tm1 108.96(17)
C35 Tm6 Tm1 112.25(16)
C53 Tm6 Tm1 84.71(15)
Tm7 Tm6 Tm1 56.14(5)
N1 Tm7 C22 161.7(3)
N1 Tm7 C23 162.1(3)
C22 Tm7 C23 35.5(3)
N1 Tm7 C21 136.7(3)
C22 Tm7 C21 34.8(3)
C23 Tm7 C21 59.3(3)
N1 Tm7 C43 131.8(2)
C22 Tm7 C43 34.0(2)
C23 Tm7 C43 59.6(3)
C21 Tm7 C43 58.6(3)
N1 Tm7 C24 132.2(3)
C22 Tm7 C24 60.4(3)
C23 Tm7 C24 32.9(2)
C21 Tm7 C24 91.0(3)
C43 Tm7 C24 66.8(3)
N1 Tm7 C40 108.0(2)
C22 Tm7 C40 58.3(3)
C23 Tm7 C40 89.3(3)
C21 Tm7 C40 31.0(2)
C43 Tm7 C40 64.7(2)
C24 Tm7 C40 118.7(3)
N1 Tm7 C42 105.3(2)
C22 Tm7 C42 57.1(2)
C23 Tm7 C42 89.1(2)
C21 Tm7 C42 64.0(2)
C43 Tm7 C42 30.7(2)
C24 Tm7 C42 96.2(2)
C40 Tm7 C42 51.6(2)
N1 Tm7 C44 117.2(2)
C22 Tm7 C44 56.7(2)
C23 Tm7 C44 64.7(2)
C21 Tm7 C44 87.7(3)
C43 Tm7 C44 30.4(2)
C24 Tm7 C44 52.6(2)
C40 Tm7 C44 94.1(2)
C42 Tm7 C44 48.3(2)
N1 Tm7 C45 116.0(2)
C22 Tm7 C45 67.8(3)
C23 Tm7 C45 56.0(2)
C21 Tm7 C45 102.6(3)
C43 Tm7 C45 54.8(2)
C24 Tm7 C45 29.9(2)
C40 Tm7 C45 119.1(2)
C42 Tm7 C45 77.0(2)
C44 Tm7 C45 28.7(2)
N1 Tm7 C41 94.6(2)
C22 Tm7 C41 67.5(2)
C23 Tm7 C41 103.0(2)
C21 Tm7 C41 54.7(2)
C43 Tm7 C41 54.9(2)
C24 Tm7 C41 121.3(2)
C40 Tm7 C41 29.0(2)
C42 Tm7 C41 29.1(2)
C44 Tm7 C41 77.4(2)
C45 Tm7 C41 106.0(2)
N1 Tm7 Tm1 34.10(15)
C22 Tm7 Tm1 131.8(2)
C23 Tm7 Tm1 147.8(2)
C21 Tm7 Tm1 132.1(2)
C43 Tm7 Tm1 98.44(17)
C24 Tm7 Tm1 119.6(2)
C40 Tm7 Tm1 102.63(17)
C42 Tm7 Tm1 76.09(15)
C44 Tm7 Tm1 84.53(16)
C45 Tm7 Tm1 92.49(17)
C41 Tm7 Tm1 77.54(15)
N1 Tm8 C36 173.8(8)
N1 Tm8 C57 142.7(8)
C36 Tm8 C57 35.9(3)
N1 Tm8 C37 140.0(7)
C36 Tm8 C37 35.2(3)
C57 Tm8 C37 61.5(4)
N1 Tm8 C35 150.0(8)
C36 Tm8 C35 35.7(3)
C57 Tm8 C35 61.1(4)
C37 Tm8 C35 59.0(4)
N1 Tm8 C58 115.1(7)
C36 Tm8 C58 61.0(4)
C57 Tm8 C58 33.1(3)
C37 Tm8 C58 68.3(4)
C35 Tm8 C58 92.9(5)
N1 Tm8 C38 113.7(6)
C36 Tm8 C38 60.2(4)
C57 Tm8 C38 68.6(4)
C37 Tm8 C38 32.4(3)
C35 Tm8 C38 90.6(5)
C58 Tm8 C38 55.2(4)
N1 Tm8 C59 102.4(6)
C36 Tm8 C59 71.7(5)
C57 Tm8 C59 59.2(4)
C37 Tm8 C59 58.3(4)
C35 Tm8 C59 107.4(5)
C58 Tm8 C59 31.5(3)
C38 Tm8 C59 31.1(3)
N1 Tm8 C56 123.3(6)
C36 Tm8 C56 58.8(4)
C57 Tm8 C56 31.4(3)
C37 Tm8 C56 90.9(5)
C35 Tm8 C56 65.5(4)
C58 Tm8 C56 51.3(4)
C38 Tm8 C56 99.3(5)
C59 Tm8 C56 82.7(5)
N1 Tm8 C34 127.1(6)
C36 Tm8 C34 59.1(4)
C57 Tm8 C34 67.0(4)
C37 Tm8 C34 88.9(5)
C35 Tm8 C34 30.7(3)
C58 Tm8 C34 99.0(5)
C38 Tm8 C34 118.9(5)
C59 Tm8 C34 125.4(6)
C56 Tm8 C34 53.0(3)
N1 Tm8 C55 117.1(6)
C36 Tm8 C55 67.8(4)
C57 Tm8 C55 55.5(4)
C37 Tm8 C55 102.9(5)
C35 Tm8 C55 54.4(4)
C58 Tm8 C55 80.5(4)
C38 Tm8 C55 123.0(6)
C59 Tm8 C55 111.8(5)
C56 Tm8 C55 29.3(3)
C34 Tm8 C55 29.3(3)
N1 Tm8 Tm1 37.5(3)
C36 Tm8 Tm1 141.0(6)
C57 Tm8 Tm1 105.4(5)
C37 Tm8 Tm1 141.2(6)
C35 Tm8 Tm1 150.3(5)
C58 Tm8 Tm1 82.0(4)
C38 Tm8 Tm1 109.6(5)
C59 Tm8 Tm1 83.3(4)
C56 Tm8 Tm1 89.2(4)
C34 Tm8 Tm1 121.0(5)
C55 Tm8 Tm1 95.9(4)
N1 Tm9 C27 132.8(12)
N1 Tm9 C25 134.1(13)
C27 Tm9 C25 56.1(6)
N1 Tm9 C26 125.7(12)
C27 Tm9 C26 32.1(4)
C25 Tm9 C26 31.4(4)
N1 Tm9 C28 104.3(10)
C27 Tm9 C28 31.4(4)
C25 Tm9 C28 84.3(8)
C26 Tm9 C28 54.3(6)
N1 Tm9 Tm8 31.2(5)
C27 Tm9 Tm8 149.0(10)
C25 Tm9 Tm8 153.0(10)
C26 Tm9 Tm8 156.9(10)
C28 Tm9 Tm8 118.2(9)
Tm1 Tm10 N1 72.1(2)
Tm1 Tm10 C65 126.7(3)
N1 Tm10 C65 161.1(3)
Tm1 Tm10 C80 88.9(3)
N1 Tm10 C80 161.0(3)
C65 Tm10 C80 37.9(3)
Tm1 Tm10 C66 137.3(3)
N1 Tm10 C66 134.7(3)
C65 Tm10 C66 34.1(3)
C80 Tm10 C66 61.3(3)
Tm1 Tm10 C64 134.3(3)
N1 Tm10 C64 132.2(3)
C65 Tm10 C64 35.1(3)
C80 Tm10 C64 61.7(3)
C66 Tm10 C64 59.2(3)
Tm1 Tm10 C67 111.0(3)
N1 Tm10 C67 116.8(3)
C65 Tm10 C67 61.6(3)
C80 Tm10 C67 70.2(3)
C66 Tm10 C67 33.2(2)
C64 Tm10 C67 92.0(3)
Tm1 Tm10 C68 79.9(2)
N1 Tm10 C68 113.9(3)
C65 Tm10 C68 75.2(3)
C80 Tm10 C68 61.7(3)
C66 Tm10 C68 59.7(3)
C64 Tm10 C68 110.3(3)
C67 Tm10 C68 31.9(2)
Tm1 Tm10 C81 71.0(2)
N1 Tm10 C81 133.7(3)
C65 Tm10 C81 62.7(3)
C80 Tm10 C81 33.7(3)
C66 Tm10 C81 67.5(3)
C64 Tm10 C81 93.8(3)
C67 Tm10 C81 55.4(3)
C68 Tm10 C81 32.4(3)
Tm1 Tm10 C79 69.2(2)
N1 Tm10 C79 132.1(3)
C65 Tm10 C79 62.8(3)
C80 Tm10 C79 33.7(3)
C66 Tm10 C79 93.2(3)
C64 Tm10 C79 67.3(3)
C67 Tm10 C79 103.0(3)
C68 Tm10 C79 86.0(3)
C81 Tm10 C79 53.6(3)
Tm1 Tm10 C63 107.3(2)
N1 Tm10 C63 114.5(3)
C65 Tm10 C63 61.5(3)
C80 Tm10 C63 69.7(3)
C66 Tm10 C63 91.0(3)
C64 Tm10 C63 32.4(2)
C67 Tm10 C63 122.7(3)
C68 Tm10 C63 130.8(3)
C81 Tm10 C63 102.4(3)
C79 Tm10 C63 54.8(2)
Tm1 Tm10 C62 77.0(2)
N1 Tm10 C62 112.1(3)
C65 Tm10 C62 74.6(3)
C80 Tm10 C62 61.0(3)
C66 Tm10 C62 108.7(3)
C64 Tm10 C62 58.6(3)
C67 Tm10 C62 130.6(3)
C68 Tm10 C62 117.9(3)
C81 Tm10 C62 85.5(3)
C79 Tm10 C62 31.9(2)
C63 Tm10 C62 31.2(2)
N4 Ni1 N3 89.91(18)
N4 Ni1 N5 178.03(18)
N3 Ni1 N5 90.09(18)
N4 Ni1 N2 90.00(18)
N3 Ni1 N2 177.98(18)
N5 Ni1 N2 89.93(18)
Tm8 N1 Tm4 140.9(5)
Tm8 N1 Tm3 56.9(4)
Tm4 N1 Tm3 108.1(2)
Tm8 N1 Tm7 109.0(4)
Tm4 N1 Tm7 52.12(16)
Tm3 N1 Tm7 133.6(3)
Tm8 N1 Tm5 21.5(4)
Tm4 N1 Tm5 121.7(3)
Tm3 N1 Tm5 43.63(12)
Tm7 N1 Tm5 105.8(2)
Tm8 N1 Tm10 137.6(5)
Tm4 N1 Tm10 77.7(2)
Tm3 N1 Tm10 143.4(3)
Tm7 N1 Tm10 79.2(2)
Tm5 N1 Tm10 159.0(3)
Tm8 N1 Tm2 106.5(4)
Tm4 N1 Tm2 46.62(14)
Tm3 N1 Tm2 121.5(3)
Tm7 N1 Tm2 12.66(7)
Tm5 N1 Tm2 98.9(2)
Tm10 N1 Tm2 89.2(2)
Tm8 N1 Tm9 116.2(9)
Tm4 N1 Tm9 25.3(7)
Tm3 N1 Tm9 89.1(8)
Tm7 N1 Tm9 55.7(7)
Tm5 N1 Tm9 96.4(8)
Tm10 N1 Tm9 102.9(8)
Tm2 N1 Tm9 44.9(7)
Tm8 N1 Tm6 52.4(4)
Tm4 N1 Tm6 103.1(2)
Tm3 N1 Tm6 14.67(5)
Tm7 N1 Tm6 119.5(3)
Tm5 N1 Tm6 34.59(12)
Tm10 N1 Tm6 157.4(3)
Tm2 N1 Tm6 107.8(2)
Tm9 N1 Tm6 80.8(8)
Tm8 N1 Tm1 106.8(5)
Tm4 N1 Tm1 112.2(2)
Tm3 N1 Tm1 113.5(3)
Tm7 N1 Tm1 112.8(2)
Tm5 N1 Tm1 125.6(3)
Tm10 N1 Tm1 38.14(14)
Tm2 N1 Tm1 124.7(3)
Tm9 N1 Tm1 136.9(8)
Tm6 N1 Tm1 127.5(3)
C99 N2 C96 104.3(4)
C99 N2 Ni1 128.4(4)
C96 N2 Ni1 127.4(4)
C89 N3 C86 103.7(4)
C89 N3 Ni1 128.4(4)
C86 N3 Ni1 127.9(4)
C91 N4 C94 104.2(4)
C91 N4 Ni1 127.7(4)
C94 N4 Ni1 128.0(4)
C101 N5 C104 105.1(4)
C101 N5 Ni1 127.4(4)
C104 N5 Ni1 127.5(4)
C5 C1 C2 107.0(14)
C5 C1 C18 122.4(18)
C2 C1 C18 121.4(19)
C5B C1B C2B 108.7(15)
C5B C1B C18B 122.6(18)
C2B C1B C18B 118.4(17)
C15 C2 C1 122.4(18)
C15 C2 C3 117.5(17)
C1 C2 C3 109.1(14)
C1B C2B C3B 105.3(15)
C1B C2B C15B 120.3(19)
C3B C2B C15B 124.3(19)
C4 C3 C12 120.5(15)
C4 C3 C2 108.3(12)
C12 C3 C2 122.3(16)
C4B C3B C2B 112.3(15)
C4B C3B C12B 121.1(19)
C2B C3B C12B 119.9(19)
C9 C4 C3 122.2(16)
C9 C4 C5 122.6(17)
C3 C4 C5 105.5(12)
C9B C4B C3B 124(2)
C9B C4B C5B 121(2)
C3B C4B C5B 103.6(15)
C1 C5 C4 110.1(13)
C1 C5 C6 121.9(17)
C4 C5 C6 118.1(16)
C1B C5B C6B 122(2)
C1B C5B C4B 110.1(15)
C6B C5B C4B 117.3(19)
C7 C6 C20 120.8(16)
C7 C6 C5 118.1(16)
C20 C6 C5 113.0(15)
C7B C6B C5B 119.4(19)
C7B C6B C20B 122(2)
C5B C6B C20B 112.3(18)
C6 C7 C8 122.3(16)
C6 C7 C39 119.3(15)
C8 C7 C39 109.3(13)
C6B C7B C29 118.9(18)
C6B C7B C8B 124.5(18)
C29 C7B C8B 106.5(14)
C7 C8 C9 122.1(15)
C7 C8 C37 108.4(14)
C9 C8 C37 118.4(15)
C27 C8B C9B 122.6(17)
C27 C8B C7B 110.7(16)
C9B C8B C7B 115.4(16)
C10 C9 C4 115.2(15)
C10 C9 C8 121.1(16)
C4 C9 C8 116.6(15)
C4B C9B C8B 121.9(18)
C4B C9B C10B 114.7(18)
C8B C9B C10B 117.0(17)
C11 C10 C9 124.6(15)
C11 C10 C35 108.3(13)
C9 C10 C35 117.3(15)
C11B C10B C25 110.3(15)
C11B C10B C9B 125.0(17)
C25 C10B C9B 116.2(16)
C10 C11 C12 119.6(14)
C10 C11 C33 111.7(13)
C12 C11 C33 118.6(14)
C10B C11B C23 114.4(15)
C10B C11B C12B 120.8(16)
C23 C11B C12B 114.6(15)
C3 C12 C11 117.2(14)
C3 C12 C13 119.1(13)
C11 C12 C13 117.0(14)
C13B C12B C11B 122.1(16)
C13B C12B C3B 113.9(16)
C11B C12B C3B 113.9(16)
C31 C13 C12 121.0(13)
C31 C13 C14 109.5(12)
C12 C13 C14 118.9(12)
C14B C13B C21 107.9(14)
C14B C13B C12B 124.7(15)
C21 C13B C12B 117.5(14)
C29 C14 C15 123.2(16)
C29 C14 C13 107.9(13)
C15 C14 C13 118.4(14)
C39 C14B C15B 118.2(17)
C39 C14B C13B 109.8(15)
C15B C14B C13B 121.9(17)
C2 C15 C14 123.7(16)
C2 C15 C16 113.3(17)
C14 C15 C16 116.9(16)
C16B C15B C14B 121.1(18)
C16B C15B C2B 116.8(17)
C14B C15B C2B 114.9(17)
C17 C16 C15 124.7(17)
C17 C16 C27 107.8(15)
C15 C16 C27 116.2(16)
C15B C16B C17B 126.7(17)
C15B C16B C37 116.7(16)
C17B C16B C37 106.6(14)
C18 C17 C16 119.7(16)
C18 C17 C25 119.6(15)
C16 C17 C25 111.0(14)
C16B C17B C35 112.9(16)
C16B C17B C18B 115.9(16)
C35 C17B C18B 121.6(17)
C17 C18 C19 118.6(15)
C17 C18 C1 117.7(16)
C19 C18 C1 117.0(16)
C17B C18B C1B 121.6(16)
C17B C18B C19B 113.8(16)
C1B C18B C19B 118.6(16)
C18 C19 C20 121.1(14)
C18 C19 C23 123.2(14)
C20 C19 C23 106.8(12)
C20B C19B C18B 115.7(16)
C20B C19B C33 110.8(15)
C18B C19B C33 123.5(16)
C19 C20 C6 124.0(14)
C19 C20 C21 111.0(12)
C6 C20 C21 115.3(14)
C19B C20B C6B 127.9(18)
C19B C20B C31 107.6(15)
C6B C20B C31 115.4(17)
C40 C21 C22 121.9(7)
C40 C21 C13B 104.8(9)
C22 C21 C13B 124.2(10)
C40 C21 C20 125.0(9)
C22 C21 C20 102.0(9)
C13B C21 C20 22.5(7)
C40 C21 Tm7 86.7(5)
C22 C21 Tm7 66.4(4)
C13B C21 Tm7 89.8(7)
C20 C21 Tm7 82.1(7)
C40 C21 Tm2 92.2(5)
C22 C21 Tm2 70.5(5)
C13B C21 Tm2 79.7(7)
C20 C21 Tm2 71.6(6)
Tm7 C21 Tm2 10.49(6)
C43 C22 C21 116.8(7)
C43 C22 C23 117.8(7)
C21 C22 C23 114.4(7)
C43 C22 Tm7 80.4(5)
C21 C22 Tm7 78.8(5)
C23 C22 Tm7 77.2(4)
C43 C22 Tm2 90.3(5)
C21 C22 Tm2 76.7(5)
C23 C22 Tm2 69.6(4)
Tm7 C22 Tm2 10.36(8)
C22 C23 C11B 126.7(10)
C22 C23 C24 120.3(7)
C11B C23 C24 100.0(10)
C22 C23 C19 105.3(8)
C11B C23 C19 22.1(7)
C24 C23 C19 120.0(9)
C22 C23 Tm2 76.1(4)
C11B C23 Tm2 75.7(8)
C24 C23 Tm2 83.3(5)
C19 C23 Tm2 71.5(6)
C22 C23 Tm7 67.3(4)
C11B C23 Tm7 86.8(8)
C24 C23 Tm7 82.7(5)
C19 C23 Tm7 81.2(6)
Tm2 C23 Tm7 11.22(6)
C23 C24 C25 113.5(7)
C23 C24 C45 121.3(7)
C25 C24 C45 117.7(7)
C23 C24 Tm2 63.7(4)
C25 C24 Tm2 85.8(5)
C45 C24 Tm2 93.0(5)
C23 C24 Tm7 64.4(4)
C25 C24 Tm7 94.6(5)
C45 C24 Tm7 84.4(5)
Tm2 C24 Tm7 10.17(6)
C23 C24 Tm4 98.9(5)
C25 C24 Tm4 60.8(4)
C45 C24 Tm4 82.9(5)
Tm2 C24 Tm4 36.59(12)
Tm7 C24 Tm4 40.42(14)
C26 C25 C10B 126.5(11)
C26 C25 C24 122.5(8)
C10B C25 C24 101.8(10)
C26 C25 C17 103.6(10)
C10B C25 C17 23.8(8)
C24 C25 C17 124.7(10)
C26 C25 Tm4 67.5(5)
C10B C25 Tm4 88.9(8)
C24 C25 Tm4 86.6(5)
C17 C25 Tm4 84.3(7)
C26 C25 Tm9 76.9(8)
C10B C25 Tm9 68.9(10)
C24 C25 Tm9 96.9(8)
C17 C25 Tm9 63.5(9)
Tm4 C25 Tm9 21.0(6)
C26 C25 Tm2 102.4(5)
C10B C25 Tm2 69.3(8)
C24 C25 Tm2 64.4(4)
C17 C25 Tm2 78.1(7)
Tm4 C25 Tm2 35.00(13)
Tm9 C25 Tm2 33.9(6)
C47 C26 C27 119.0(8)
C47 C26 C25 117.7(8)
C27 C26 C25 112.5(7)
C47 C26 Tm4 81.2(5)
C27 C26 Tm4 79.0(5)
C25 C26 Tm4 76.4(5)
C47 C26 Tm9 100.1(8)
C27 C26 Tm9 65.2(7)
C25 C26 Tm9 71.7(7)
Tm4 C26 Tm9 19.6(6)
C8B C27 C26 124.8(11)
C8B C27 C28 106.7(11)
C26 C27 C28 119.9(7)
C8B C27 C16 20.4(10)
C26 C27 C16 104.6(10)
C28 C27 C16 125.1(11)
C8B C27 Tm4 92.0(9)
C26 C27 Tm4 65.6(5)
C28 C27 Tm4 85.6(5)
C16 C27 Tm4 85.2(8)
C8B C27 Tm9 70.2(11)
C26 C27 Tm9 82.7(8)
C28 C27 Tm9 88.1(8)
C16 C27 Tm9 66.2(10)
Tm4 C27 Tm9 22.1(6)
C49 C28 C29 120.9(7)
C49 C28 C27 121.2(7)
C29 C28 C27 111.1(7)
C49 C28 Tm4 80.5(5)
C29 C28 Tm4 102.9(5)
C27 C28 Tm4 62.1(4)
C49 C28 Tm9 96.9(7)
C29 C28 Tm9 85.6(8)
C27 C28 Tm9 60.4(7)
Tm4 C28 Tm9 19.4(6)
C14 C29 C30 107.1(10)
C14 C29 C28 125.7(11)
C30 C29 C28 120.1(7)
C14 C29 C7B 21.3(9)
C30 C29 C7B 127.4(11)
C28 C29 C7B 105.0(10)
C29 C30 C51 120.3(7)
C29 C30 C31 110.4(7)
C51 C30 C31 121.5(7)
C29 C30 Tm3 101.1(5)
C51 C30 Tm3 81.1(5)
C31 C30 Tm3 61.5(4)
C13 C31 C32 126.3(10)
C13 C31 C30 105.0(9)
C32 C31 C30 120.7(7)
C13 C31 C20B 22.2(8)
C32 C31 C20B 104.2(10)
C30 C31 C20B 124.6(10)
C13 C31 Tm3 90.2(7)
C32 C31 Tm3 67.8(5)
C30 C31 Tm3 86.4(5)
C20B C31 Tm3 82.0(8)
C13 C31 Tm6 78.3(7)
C32 C31 Tm6 73.1(5)
C30 C31 Tm6 93.0(5)
C20B C31 Tm6 69.6(8)
Tm3 C31 Tm6 12.46(5)
C31 C32 C53 118.4(7)
C31 C32 C33 112.8(7)
C53 C32 C33 116.7(7)
C31 C32 Tm3 77.7(5)
C53 C32 Tm3 81.1(5)
C33 C32 Tm3 75.9(5)
C31 C32 Tm6 74.5(5)
C53 C32 Tm6 92.7(5)
C33 C32 Tm6 67.5(4)
Tm3 C32 Tm6 12.04(6)
C32 C33 C11 123.9(10)
C32 C33 C19B 104.2(10)
C11 C33 C19B 20.3(8)
C32 C33 C34 121.7(7)
C11 C33 C34 103.1(9)
C19B C33 C34 122.0(10)
C32 C33 Tm6 78.1(5)
C11 C33 Tm6 73.2(7)
C19B C33 Tm6 70.1(8)
C34 C33 Tm6 85.7(5)
C32 C33 Tm3 68.2(4)
C11 C33 Tm3 86.2(7)
C19B C33 Tm3 81.6(8)
C34 C33 Tm3 84.4(5)
Tm6 C33 Tm3 13.17(6)
C32 C33 Tm5 100.7(5)
C11 C33 Tm5 69.0(7)
C19B C33 Tm5 75.3(8)
C34 C33 Tm5 63.8(4)
Tm6 C33 Tm5 25.37(11)
Tm3 C33 Tm5 32.64(11)
C35 C34 C55 120.2(7)
C35 C34 C33 112.5(7)
C55 C34 C33 119.5(7)
C35 C34 Tm5 62.1(4)
C55 C34 Tm5 93.2(5)
C33 C34 Tm5 86.2(5)
C35 C34 Tm3 95.2(5)
C55 C34 Tm3 84.2(4)
C33 C34 Tm3 62.8(4)
Tm5 C34 Tm3 34.47(10)
C35 C34 Tm6 85.3(5)
C55 C34 Tm6 94.5(5)
C33 C34 Tm6 61.5(4)
Tm5 C34 Tm6 27.77(10)
Tm3 C34 Tm6 11.69(5)
C35 C34 Tm8 62.5(5)
C55 C34 Tm8 79.9(5)
C33 C34 Tm8 101.1(6)
Tm5 C34 Tm8 16.4(3)
Tm3 C34 Tm8 42.7(3)
Tm6 C34 Tm8 40.1(3)
C34 C35 C17B 126.0(10)
C34 C35 C36 121.2(7)
C17B C35 C36 102.1(10)
C34 C35 C10 104.4(9)
C17B C35 C10 22.7(8)
C36 C35 C10 124.0(9)
C34 C35 Tm5 85.2(5)
C17B C35 Tm5 73.2(8)
C36 C35 Tm5 78.0(5)
C10 C35 Tm5 75.2(7)
C34 C35 Tm8 86.8(5)
C17B C35 Tm8 86.8(9)
C36 C35 Tm8 62.0(5)
C10 C35 Tm8 92.6(8)
Tm5 C35 Tm8 18.6(3)
C34 C35 Tm6 65.9(4)
C17B C35 Tm6 75.9(8)
C36 C35 Tm6 101.4(5)
C10 C35 Tm6 67.9(7)
Tm5 C35 Tm6 24.73(10)
Tm8 C35 Tm6 39.4(4)
C37 C36 C57 119.2(7)
C37 C36 C35 114.1(7)
C57 C36 C35 117.8(7)
C37 C36 Tm8 80.1(6)
C57 C36 Tm8 77.7(6)
C35 C36 Tm8 82.3(6)
C37 C36 Tm5 79.1(5)
C57 C36 Tm5 93.9(5)
C35 C36 Tm5 66.9(4)
Tm8 C36 Tm5 18.2(4)
C36 C37 C38 120.6(7)
C36 C37 C8 125.0(10)
C38 C37 C8 105.6(9)
C36 C37 C16B 103.9(10)
C38 C37 C16B 125.1(10)
C8 C37 C16B 21.3(8)
C36 C37 Tm8 64.7(6)
C38 C37 Tm8 83.0(6)
C8 C37 Tm8 95.6(8)
C16B C37 Tm8 89.4(9)
C36 C37 Tm5 69.0(5)
C38 C37 Tm5 94.5(5)
C8 C37 Tm5 79.8(7)
C16B C37 Tm5 71.9(8)
Tm8 C37 Tm5 17.5(4)
C37 C38 C59 122.3(7)
C37 C38 C39 111.3(7)
C59 C38 C39 119.2(7)
C37 C38 Tm8 64.7(5)
C59 C38 Tm8 77.0(5)
C39 C38 Tm8 104.4(6)
C14B C39 C40 105.1(11)
C14B C39 C38 126.4(11)
C40 C39 C38 121.1(7)
C14B C39 C7 21.7(9)
C40 C39 C7 125.8(10)
C38 C39 C7 105.3(10)
C21 C40 C39 112.2(7)
C21 C40 C41 122.2(7)
C39 C40 C41 119.0(7)
C21 C40 Tm7 62.3(4)
C39 C40 Tm7 102.3(5)
C41 C40 Tm7 81.8(4)
C21 C40 Tm2 59.2(4)
C39 C40 Tm2 96.1(5)
C41 C40 Tm2 89.7(4)
Tm7 C40 Tm2 8.37(6)
C60 C41 C40 122.2(7)
C60 C41 C42 117.9(6)
C40 C41 C42 115.1(6)
C60 C41 Tm7 107.5(5)
C40 C41 Tm7 69.1(4)
C42 C41 Tm7 71.9(4)
C63 C42 C43 108.3(6)
C63 C42 C41 122.9(7)
C43 C42 C41 121.0(6)
C63 C42 Tm7 104.0(5)
C43 C42 Tm7 60.9(4)
C41 C42 Tm7 79.0(4)
C22 C43 C42 122.2(7)
C22 C43 C44 122.3(7)
C42 C43 C44 107.1(6)
C22 C43 Tm7 65.6(4)
C42 C43 Tm7 88.4(4)
C44 C43 Tm7 89.6(4)
C22 C43 Tm2 60.3(4)
C42 C43 Tm2 93.7(4)
C44 C43 Tm2 90.7(4)
Tm7 C43 Tm2 6.00(10)
C45 C44 C64 121.1(7)
C45 C44 C43 121.0(7)
C64 C44 C43 107.6(6)
C45 C44 Tm7 77.4(4)
C64 C44 Tm7 103.1(5)
C43 C44 Tm7 59.9(4)
C46 C45 C44 117.9(7)
C46 C45 C24 118.9(7)
C44 C45 C24 116.4(7)
C46 C45 Tm7 105.4(5)
C44 C45 Tm7 73.9(4)
C24 C45 Tm7 65.6(4)
C46 C45 Tm4 73.3(4)
C44 C45 Tm4 105.1(5)
C24 C45 Tm4 67.3(4)
Tm7 C45 Tm4 37.17(11)
C45 C46 C47 121.2(7)
C45 C46 C66 120.9(7)
C47 C46 C66 107.5(7)
C45 C46 Tm4 78.3(4)
C47 C46 Tm4 59.8(4)
C66 C46 Tm4 101.9(5)
C26 C47 C46 121.5(8)
C26 C47 C48 120.7(8)
C46 C47 C48 108.3(7)
C26 C47 Tm4 64.6(5)
C46 C47 Tm4 89.8(5)
C48 C47 Tm4 87.1(5)
C67 C48 C49 122.9(7)
C67 C48 C47 107.6(7)
C49 C48 C47 121.1(7)
C67 C48 Tm4 103.0(5)
C49 C48 Tm4 78.1(4)
C47 C48 Tm4 61.8(4)
C28 C49 C48 117.4(7)
C28 C49 C50 120.9(7)
C48 C49 C50 117.0(7)
C28 C49 Tm4 70.5(4)
C48 C49 Tm4 72.4(4)
C50 C49 Tm4 106.5(5)
C69 C50 C51 120.4(7)
C69 C50 C49 120.5(7)
C51 C50 C49 116.1(6)
C30 C51 C52 116.0(7)
C30 C51 C50 121.5(7)
C52 C51 C50 118.1(7)
C30 C51 Tm3 70.0(4)
C52 C51 Tm3 72.6(4)
C50 C51 Tm3 106.9(5)
C71 C52 C51 122.2(7)
C71 C52 C53 107.8(7)
C51 C52 C53 122.6(7)
C71 C52 Tm3 104.3(5)
C51 C52 Tm3 78.5(4)
C53 C52 Tm3 62.7(4)
C54 C53 C32 122.2(7)
C54 C53 C52 108.3(7)
C32 C53 C52 120.0(7)
C54 C53 Tm3 90.0(5)
C32 C53 Tm3 64.8(4)
C52 C53 Tm3 86.6(5)
C54 C53 Tm6 91.6(5)
C32 C53 Tm6 58.4(4)
C52 C53 Tm6 92.6(5)
Tm3 C53 Tm6 6.95(6)
C53 C54 C55 121.2(7)
C53 C54 C72 107.5(7)
C55 C54 C72 119.9(7)
C53 C54 Tm3 60.4(4)
C55 C54 Tm3 76.9(4)
C72 C54 Tm3 101.7(5)
C56 C55 C34 118.2(7)
C56 C55 C54 117.6(7)
C34 C55 C54 117.9(7)
C56 C55 Tm8 69.7(5)
C34 C55 Tm8 70.8(5)
C54 C55 Tm8 106.1(6)
C56 C55 Tm3 105.8(5)
C34 C55 Tm3 66.3(4)
C54 C55 Tm3 74.3(4)
Tm8 C55 Tm3 40.1(3)
C57 C56 C55 120.5(7)
C57 C56 C74 107.5(7)
C55 C56 C74 121.1(7)
C57 C56 Tm8 58.5(5)
C55 C56 Tm8 81.0(5)
C74 C56 Tm8 98.8(6)
C36 C57 C56 121.5(7)
C36 C57 C58 120.2(7)
C56 C57 C58 108.2(7)
C36 C57 Tm8 66.4(6)
C56 C57 Tm8 90.1(6)
C58 C57 Tm8 83.6(6)
C36 C57 Tm5 57.5(4)
C56 C57 Tm5 89.4(5)
C58 C57 Tm5 94.9(5)
Tm8 C57 Tm5 11.6(4)
C75 C58 C57 108.6(7)
C75 C58 C59 121.5(7)
C57 C58 C59 121.3(7)
C75 C58 Tm8 102.0(6)
C57 C58 Tm8 63.2(5)
C59 C58 Tm8 77.5(5)
C38 C59 C58 115.4(7)
C38 C59 C60 121.1(7)
C58 C59 C60 119.0(7)
C38 C59 Tm8 71.9(5)
C58 C59 Tm8 71.0(5)
C60 C59 Tm8 105.9(6)
C41 C60 C59 117.4(6)
C41 C60 C61 120.5(7)
C59 C60 C61 119.0(7)
C62 C61 C76 117.7(7)
C62 C61 C60 119.1(7)
C76 C61 C60 119.5(7)
C62 C61 Tm1 71.9(4)
C76 C61 Tm1 71.7(4)
C60 C61 Tm1 108.3(5)
C63 C62 C79 114.9(7)
C63 C62 C61 119.2(7)
C79 C62 C61 119.8(7)
C63 C62 Tm10 73.9(4)
C79 C62 Tm10 73.2(5)
C61 C62 Tm10 97.9(5)
C63 C62 Tm1 103.3(5)
C79 C62 Tm1 66.2(4)
C61 C62 Tm1 77.2(5)
Tm10 C62 Tm1 30.39(13)
C42 C63 C62 120.2(7)
C42 C63 C64 108.9(6)
C62 C63 C64 122.9(7)
C42 C63 Tm10 102.5(5)
C62 C63 Tm10 74.9(4)
C64 C63 Tm10 67.4(4)
C65 C64 C44 119.8(7)
C65 C64 C63 120.3(7)
C44 C64 C63 107.5(6)
C65 C64 Tm10 59.5(4)
C44 C64 Tm10 98.7(5)
C63 C64 Tm10 80.2(4)
C66 C65 C80 117.3(7)
C66 C65 C64 120.0(7)
C80 C65 C64 116.5(7)
C66 C65 Tm10 84.6(5)
C80 C65 Tm10 74.9(5)
C64 C65 Tm10 85.4(5)
C65 C66 C67 120.9(7)
C65 C66 C46 120.3(7)
C67 C66 C46 106.5(6)
C65 C66 Tm10 61.2(4)
C67 C66 Tm10 78.9(5)
C46 C66 Tm10 98.6(5)
C48 C67 C68 120.1(7)
C48 C67 C66 109.7(7)
C68 C67 C66 122.3(7)
C48 C67 Tm10 102.6(5)
C68 C67 Tm10 74.3(5)
C66 C67 Tm10 67.9(4)
C67 C68 C81 114.1(7)
C67 C68 C69 119.6(7)
C81 C68 C69 120.5(7)
C67 C68 Tm10 73.8(5)
C81 C68 Tm10 74.0(5)
C69 C68 Tm10 97.7(5)
C67 C68 Tm1 103.9(5)
C81 C68 Tm1 66.3(5)
C69 C68 Tm1 77.6(5)
Tm10 C68 Tm1 30.73(13)
C50 C69 C70 119.7(7)
C50 C69 C68 119.6(7)
C70 C69 C68 117.3(7)
C50 C69 Tm1 108.9(5)
C70 C69 Tm1 71.9(4)
C68 C69 Tm1 71.7(4)
C71 C70 C69 118.9(7)
C71 C70 C83 113.5(7)
C69 C70 C83 121.0(7)
C71 C70 Tm1 103.2(5)
C69 C70 Tm1 77.6(5)
C83 C70 Tm1 65.6(4)
C52 C71 C70 120.4(7)
C52 C71 C72 108.9(7)
C70 C71 C72 122.3(7)
C73 C72 C71 120.9(8)
C73 C72 C54 121.3(8)
C71 C72 C54 106.8(7)
C72 C73 C84 117.4(8)
C72 C73 C74 120.5(8)
C84 C73 C74 115.7(8)
C73 C74 C56 119.5(8)
C73 C74 C75 121.5(8)
C56 C74 C75 106.8(7)
C58 C75 C76 121.6(8)
C58 C75 C74 108.4(7)
C76 C75 C74 122.0(7)
C75 C76 C77 114.6(8)
C75 C76 C61 119.1(7)
C77 C76 C61 120.2(8)
C75 C76 Tm1 103.5(5)
C77 C76 Tm1 66.3(5)
C61 C76 Tm1 77.4(5)
C78 C77 C76 121.4(8)
C78 C77 C84 104.2(8)
C76 C77 C84 120.3(8)
C78 C77 Tm1 71.5(5)
C76 C77 Tm1 82.3(5)
C84 C77 Tm1 77.6(5)
C82 C78 C79 108.3(8)
C82 C78 C77 111.1(8)
C79 C78 C77 120.2(8)
C82 C78 Tm1 72.8(5)
C79 C78 Tm1 75.6(5)
C77 C78 Tm1 75.3(5)
C78 C79 C62 120.3(7)
C78 C79 C80 106.2(7)
C62 C79 C80 118.9(7)
C78 C79 Tm1 71.3(5)
C62 C79 Tm1 81.8(5)
C80 C79 Tm1 77.8(5)
C78 C79 Tm10 101.1(6)
C62 C79 Tm10 74.9(5)
C80 C79 Tm10 58.2(4)
Tm1 C79 Tm10 31.67(13)
C65 C80 C81 120.7(8)
C65 C80 C79 121.8(7)
C81 C80 C79 108.4(7)
C65 C80 Tm10 67.3(5)
C81 C80 Tm10 86.4(5)
C79 C80 Tm10 88.0(5)
C65 C80 Tm1 99.7(5)
C81 C80 Tm1 69.4(5)
C79 C80 Tm1 69.1(5)
Tm10 C80 Tm1 32.47(15)
C82 C81 C80 105.8(7)
C82 C81 C68 120.1(8)
C80 C81 C68 119.7(8)
C82 C81 Tm1 70.9(5)
C80 C81 Tm1 78.1(5)
C68 C81 Tm1 82.0(5)
C82 C81 Tm10 101.6(6)
C80 C81 Tm10 59.9(5)
C68 C81 Tm10 73.6(5)
Tm1 C81 Tm10 32.06(14)
C81 C82 C83 121.7(8)
C81 C82 C78 110.8(8)
C83 C82 C78 108.4(8)
C81 C82 Tm1 76.1(5)
C83 C82 Tm1 75.5(5)
C78 C82 Tm1 73.7(5)
C82 C83 C84 108.4(8)
C82 C83 C70 118.9(8)
C84 C83 C70 119.4(8)
C82 C83 Tm1 71.4(5)
C84 C83 Tm1 79.0(5)
C70 C83 Tm1 82.4(5)
C73 C84 C83 122.3(8)
C73 C84 C77 120.9(8)
C83 C84 C77 107.1(7)
C73 C84 Tm1 99.9(6)
C83 C84 Tm1 68.7(5)
C77 C84 Tm1 68.3(5)
C104 C85 C86 123.9(5)
C104 C85 H85A 118.1
C86 C85 H85A 118.1
C85 C86 N3 124.8(5)
C85 C86 C87 124.0(5)
N3 C86 C87 111.1(5)
C88 C87 C86 106.8(5)
C88 C87 C105 128.9(5)
C86 C87 C105 124.4(5)
C87 C88 C89 106.7(5)
C87 C88 C107 129.4(5)
C89 C88 C107 124.0(5)
N3 C89 C90 124.2(5)
N3 C89 C88 111.7(5)
C90 C89 C88 124.1(5)
C91 C90 C89 124.3(5)
C91 C90 H90A 117.8
C89 C90 H90A 117.8
C90 C91 N4 125.4(5)
C90 C91 C92 123.0(5)
N4 C91 C92 111.6(5)
C93 C92 C91 106.5(5)
C93 C92 C109 128.4(5)
C91 C92 C109 124.9(5)
C92 C93 C94 107.0(5)
C92 C93 C111 129.0(5)
C94 C93 C111 123.9(5)
C95 C94 N4 124.9(5)
C95 C94 C93 124.3(5)
N4 C94 C93 110.7(5)
C94 C95 C96 124.2(5)
C94 C95 H95A 117.9
C96 C95 H95A 117.9
C95 C96 N2 125.4(5)
C95 C96 C97 123.3(5)
N2 C96 C97 111.3(5)
C98 C97 C96 106.1(5)
C98 C97 C113 129.1(5)
C96 C97 C113 124.8(5)
C97 C98 C99 106.6(5)
C97 C98 C115 128.8(5)
C99 C98 C115 124.6(5)
C100 C99 N2 124.0(5)
C100 C99 C98 124.2(5)
N2 C99 C98 111.7(5)
C101 C100 C99 124.7(5)
C101 C100 H100 117.6
C99 C100 H100 117.6
N5 C101 C100 125.5(5)
N5 C101 C102 111.0(5)
C100 C101 C102 123.5(5)
C103 C102 C101 106.5(5)
C103 C102 C117 128.7(5)
C101 C102 C117 124.7(5)
C102 C103 C104 106.3(5)
C102 C103 C119 128.2(5)
C104 C103 C119 125.4(5)
C85 C104 N5 125.8(5)
C85 C104 C103 123.0(5)
N5 C104 C103 111.2(5)
C87 C105 C106 113.7(5)
C87 C105 H10A 108.8
C106 C105 H10A 108.8
C87 C105 H10B 108.8
C106 C105 H10B 108.8
H10A C105 H10B 107.7
C105 C106 H10C 109.5
C105 C106 H10D 109.5
H10C C106 H10D 109.5
C105 C106 H10E 109.5
H10C C106 H10E 109.5
H10D C106 H10E 109.5
C88 C107 C108 113.0(5)
C88 C107 H10F 109.0
C108 C107 H10F 109.0
C88 C107 H10G 109.0
C108 C107 H10G 109.0
H10F C107 H10G 107.8
C107 C108 H10H 109.5
C107 C108 H10I 109.5
H10H C108 H10I 109.5
C107 C108 H10J 109.5
H10H C108 H10J 109.5
H10I C108 H10J 109.5
C92 C109 C110 111.4(5)
C92 C109 H10K 109.3
C110 C109 H10K 109.3
C92 C109 H10L 109.3
C110 C109 H10L 109.3
H10K C109 H10L 108.0
C109 C110 H11A 109.5
C109 C110 H11B 109.5
H11A C110 H11B 109.5
C109 C110 H11C 109.5
H11A C110 H11C 109.5
H11B C110 H11C 109.5
C93 C111 C112 111.9(5)
C93 C111 H11D 109.2
C112 C111 H11D 109.2
C93 C111 H11E 109.2
C112 C111 H11E 109.2
H11D C111 H11E 107.9
C111 C112 H11F 109.5
C111 C112 H11G 109.5
H11F C112 H11G 109.5
C111 C112 H11H 109.5
H11F C112 H11H 109.5
H11G C112 H11H 109.5
C97 C113 C114 113.5(5)
C97 C113 H11I 108.9
C114 C113 H11I 108.9
C97 C113 H11J 108.9
C114 C113 H11J 108.9
H11I C113 H11J 107.7
C113 C114 H11K 109.5
C113 C114 H11L 109.5
H11K C114 H11L 109.5
C113 C114 H11M 109.5
H11K C114 H11M 109.5
H11L C114 H11M 109.5
C98 C115 C116 113.0(5)
C98 C115 H11N 109.0
C116 C115 H11N 109.0
C98 C115 H11O 109.0
C116 C115 H11O 109.0
H11N C115 H11O 107.8
C115 C116 H11P 109.5
C115 C116 H11Q 109.5
H11P C116 H11Q 109.5
C115 C116 H11R 109.5
H11P C116 H11R 109.5
H11Q C116 H11R 109.5
C102 C117 C118 113.1(5)
C102 C117 H11S 109.0
C118 C117 H11S 109.0
C102 C117 H11T 109.0
C118 C117 H11T 109.0
H11S C117 H11T 107.8
C117 C118 H11U 109.5
C117 C118 H11V 109.5
H11U C118 H11V 109.5
C117 C118 H11W 109.5
H11U C118 H11W 109.5
H11V C118 H11W 109.5
C103 C119 C120 113.3(5)
C103 C119 H11X 108.9
C120 C119 H11X 108.9
C103 C119 H11Y 108.9
C120 C119 H11Y 108.9
H11X C119 H11Y 107.7
C119 C120 H12A 109.5
C119 C120 H12B 109.5
H12A C120 H12B 109.5
C119 C120 H12C 109.5
H12A C120 H12C 109.5
H12B C120 H12C 109.5
C122 C121 C126 120.6(7)
C122 C121 H12D 119.7
C126 C121 H12D 119.7
C121 C122 C123 120.6(7)
C121 C122 H12E 119.7
C123 C122 H12E 119.7
C122 C123 C124 119.4(7)
C122 C123 H12F 120.3
C124 C123 H12F 120.3
C125 C124 C123 120.1(6)
C125 C124 H12G 119.9
C123 C124 H12G 119.9
C126 C125 C124 119.8(6)
C126 C125 H12H 120.1
C124 C125 H12H 120.1
C125 C126 C121 119.5(7)
C125 C126 H12I 120.3
C121 C126 H12I 120.3
C128 C127 C132 118.5(11)
C128 C127 H12J 120.7
C132 C127 H12J 120.7
C127 C128 C129 123.6(11)
C127 C128 H12K 118.2
C129 C128 H12K 118.2
C130 C129 C128 122.8(11)
C130 C129 H12L 118.6
C128 C129 H12L 118.6
C129 C130 C131 120.3(11)
C129 C130 H130 119.8
C131 C130 H130 119.8
C130 C131 C132 118.7(12)
C130 C131 H131 120.6
C132 C131 H131 120.6
C131 C132 C127 116.0(11)
C131 C132 H132 122.0
C127 C132 H132 122.0

loop_
_geom_bond_atom_site_label_1
_geom_bond_atom_site_label_2
_geom_bond_distance
Tm1 Tm10 1.413(4)
Tm1 N1 2.178(5)
Tm1 C82 2.451(9)
Tm1 C78 2.462(9)
Tm1 C83 2.504(9)
Tm1 C77 2.511(9)
Tm1 C79 2.517(8)
Tm1 C81 2.518(9)
Tm1 C80 2.632(8)
Tm1 C84 2.639(9)
Tm1 C76 2.717(8)
Tm1 C62 2.722(8)
Tm2 N1 2.148(6)
Tm2 C23 2.395(8)
Tm2 C22 2.481(8)
Tm2 C21 2.560(9)
Tm2 C24 2.653(8)
Tm2 C43 2.857(7)
Tm2 C25 2.933(9)
Tm2 C40 2.978(8)
Tm2 Tm3 3.713(2)
Tm3 N1 2.107(5)
Tm3 C32 2.301(8)
Tm3 C33 2.404(8)
Tm3 C31 2.427(8)
Tm3 C53 2.513(8)
Tm3 C34 2.691(8)
Tm3 C30 2.757(8)
Tm3 C52 2.823(8)
Tm3 C54 2.889(8)
Tm3 C51 2.899(8)
Tm3 C55 2.923(8)
Tm4 N1 2.103(6)
Tm4 C26 2.251(9)
Tm4 C25 2.368(9)
Tm4 C27 2.427(9)
Tm4 C47 2.462(8)
Tm4 C24 2.706(8)
Tm4 C28 2.738(8)
Tm4 C48 2.791(8)
Tm4 C46 2.848(8)
Tm4 C49 2.865(8)
Tm4 C45 2.911(8)
Tm5 N1 2.135(5)
Tm5 C35 2.329(8)
Tm5 C36 2.477(8)
Tm5 C37 2.605(8)
Tm5 C34 2.626(8)
Tm5 C33 2.921(8)
Tm5 C57 2.931(8)
Tm6 N1 2.167(6)
Tm6 C33 2.376(8)
Tm6 C32 2.517(8)
Tm6 C31 2.535(8)
Tm6 C34 2.696(8)
Tm6 C35 2.945(8)
Tm6 C53 2.951(8)
Tm6 Tm7 3.702(4)
Tm7 N1 2.118(6)
Tm7 C22 2.288(8)
Tm7 C23 2.420(8)
Tm7 C21 2.449(9)
Tm7 C43 2.477(8)
Tm7 C24 2.662(9)
Tm7 C40 2.762(8)
Tm7 C42 2.833(8)
Tm7 C44 2.863(8)
Tm7 C45 2.908(8)
Tm7 C41 2.925(8)
Tm8 N1 2.085(14)
Tm8 C36 2.203(16)
Tm8 C57 2.350(16)
Tm8 C37 2.400(15)
Tm8 C35 2.473(15)
Tm8 C58 2.616(17)
Tm8 C38 2.635(16)
Tm8 C59 2.701(17)
Tm8 C56 2.756(16)
Tm8 C34 2.783(16)
Tm8 C55 2.902(15)
Tm9 N1 2.16(3)
Tm9 C27 2.45(3)
Tm9 C25 2.61(3)
Tm9 C26 2.68(3)
Tm9 C28 2.81(3)
Tm10 N1 2.147(6)
Tm10 C65 2.148(9)
Tm10 C80 2.248(9)
Tm10 C66 2.440(8)
Tm10 C64 2.485(8)
Tm10 C67 2.583(8)
Tm10 C68 2.589(9)
Tm10 C81 2.594(9)
Tm10 C79 2.643(9)
Tm10 C63 2.653(8)
Tm10 C62 2.666(9)
Ni1 N4 1.954(4)
Ni1 N3 1.963(5)
Ni1 N5 1.965(5)
Ni1 N2 1.969(4)
N2 C99 1.380(7)
N2 C96 1.381(6)
N3 C89 1.379(7)
N3 C86 1.388(7)
N4 C91 1.382(7)
N4 C94 1.387(7)
N5 C101 1.376(7)
N5 C104 1.376(7)
C1 C5 1.41(2)
C1 C2 1.42(2)
C1 C18 1.44(2)
C1B C5B 1.38(2)
C1B C2B 1.44(2)
C1B C18B 1.44(2)
C2 C15 1.41(2)
C2 C3 1.44(2)
C2B C3B 1.44(3)
C2B C15B 1.46(2)
C3 C4 1.43(2)
C3 C12 1.43(2)
C3B C4B 1.39(3)
C3B C12B 1.50(2)
C4 C9 1.42(2)
C4 C5 1.47(2)
C4B C9B 1.38(3)
C4B C5B 1.49(3)
C5 C6 1.48(2)
C5B C6B 1.46(3)
C6 C7 1.40(2)
C6 C20 1.45(2)
C6B C7B 1.36(3)
C6B C20B 1.46(3)
C7 C8 1.42(3)
C7 C39 1.445(18)
C7B C29 1.48(2)
C7B C8B 1.48(3)
C8 C9 1.44(2)
C8 C37 1.457(18)
C8B C27 1.35(2)
C8B C9B 1.45(3)
C9 C10 1.41(2)
C9B C10B 1.47(3)
C10 C11 1.40(3)
C10 C35 1.491(17)
C10B C11B 1.34(3)
C10B C25 1.450(19)
C11 C12 1.44(2)
C11 C33 1.452(17)
C11B C23 1.444(19)
C11B C12B 1.47(2)
C12 C13 1.45(2)
C12B C13B 1.45(2)
C13 C31 1.366(15)
C13 C14 1.48(2)
C13B C14B 1.44(3)
C13B C21 1.451(17)
C14 C29 1.377(18)
C14 C15 1.42(2)
C14B C39 1.42(2)
C14B C15B 1.44(3)
C15 C16 1.47(3)
C15B C16B 1.38(3)
C16 C17 1.40(3)
C16 C27 1.49(2)
C16B C17B 1.40(3)
C16B C37 1.51(2)
C17 C18 1.40(2)
C17 C25 1.468(18)
C17B C35 1.44(2)
C17B C18B 1.44(3)
C18 C19 1.40(2)
C18B C19B 1.45(2)
C19 C20 1.43(2)
C19 C23 1.492(16)
C19B C20B 1.40(3)
C19B C33 1.458(19)
C20 C21 1.517(17)
C20B C31 1.52(2)
C21 C40 1.426(11)
C21 C22 1.425(11)
C22 C43 1.404(10)
C22 C23 1.441(11)
C23 C24 1.456(11)
C24 C25 1.461(12)
C24 C45 1.458(11)
C25 C26 1.433(12)
C26 C47 1.402(12)
C26 C27 1.432(12)
C27 C28 1.468(12)
C28 C49 1.406(11)
C28 C29 1.421(12)
C29 C30 1.411(11)
C30 C51 1.417(11)
C30 C31 1.469(11)
C31 C32 1.407(11)
C32 C53 1.428(11)
C32 C33 1.453(11)
C33 C34 1.466(11)
C34 C35 1.425(10)
C34 C55 1.444(10)
C35 C36 1.455(11)
C36 C37 1.404(11)
C36 C57 1.410(11)
C37 C38 1.421(11)
C38 C59 1.433(10)
C38 C39 1.434(11)
C39 C40 1.427(11)
C40 C41 1.435(10)
C41 C60 1.429(10)
C41 C42 1.452(10)
C42 C63 1.405(10)
C42 C43 1.446(10)
C43 C44 1.450(10)
C44 C45 1.431(10)
C44 C64 1.437(10)
C45 C46 1.415(11)
C46 C47 1.441(11)
C46 C66 1.467(11)
C47 C48 1.446(11)
C48 C67 1.420(11)
C48 C49 1.441(11)
C49 C50 1.470(10)
C50 C69 1.449(11)
C50 C51 1.461(11)
C51 C52 1.430(11)
C52 C71 1.416(11)
C52 C53 1.443(11)
C53 C54 1.427(11)
C54 C55 1.445(11)
C54 C72 1.462(11)
C55 C56 1.438(11)
C56 C57 1.435(11)
C56 C74 1.449(11)
C57 C58 1.439(11)
C58 C75 1.402(11)
C58 C59 1.447(11)
C59 C60 1.465(10)
C60 C61 1.475(11)
C61 C62 1.470(11)
C61 C76 1.469(11)
C62 C63 1.432(11)
C62 C79 1.459(11)
C63 C64 1.442(10)
C64 C65 1.434(10)
C65 C66 1.376(11)
C65 C80 1.429(11)
C66 C67 1.442(11)
C67 C68 1.421(11)
C68 C81 1.446(12)
C68 C69 1.463(11)
C69 C70 1.456(11)
C70 C71 1.444(11)
C70 C83 1.461(12)
C71 C72 1.447(11)
C72 C73 1.371(12)
C73 C84 1.416(12)
C73 C74 1.431(12)
C74 C75 1.466(12)
C75 C76 1.427(12)
C76 C77 1.427(12)
C77 C78 1.421(12)
C77 C84 1.512(12)
C78 C82 1.416(12)
C78 C79 1.419(12)
C79 C80 1.469(12)
C80 C81 1.444(12)
C81 C82 1.410(12)
C82 C83 1.414(12)
C83 C84 1.437(12)
C85 C104 1.374(8)
C85 C86 1.380(8)
C85 H85A 0.9500
C86 C87 1.452(7)
C87 C88 1.343(8)
C87 C105 1.510(7)
C88 C89 1.447(7)
C88 C107 1.510(8)
C89 C90 1.379(7)
C90 C91 1.370(8)
C90 H90A 0.9500
C91 C92 1.448(7)
C92 C93 1.349(8)
C92 C109 1.504(7)
C93 C94 1.456(7)
C93 C111 1.495(7)
C94 C95 1.369(8)
C95 C96 1.371(7)
C95 H95A 0.9500
C96 C97 1.455(7)
C97 C98 1.364(8)
C97 C113 1.496(8)
C98 C99 1.441(8)
C98 C115 1.501(8)
C99 C100 1.377(7)
C100 C101 1.375(8)
C100 H100 0.9500
C101 C102 1.449(7)
C102 C103 1.367(8)
C102 C117 1.496(7)
C103 C104 1.448(7)
C103 C119 1.494(8)
C105 C106 1.534(8)
C105 H10A 0.9900
C105 H10B 0.9900
C106 H10C 0.9800
C106 H10D 0.9800
C106 H10E 0.9800
C107 C108 1.534(9)
C107 H10F 0.9900
C107 H10G 0.9900
C108 H10H 0.9800
C108 H10I 0.9800
C108 H10J 0.9800
C109 C110 1.542(8)
C109 H10K 0.9900
C109 H10L 0.9900
C110 H11A 0.9800
C110 H11B 0.9800
C110 H11C 0.9800
C111 C112 1.539(8)
C111 H11D 0.9900
C111 H11E 0.9900
C112 H11F 0.9800
C112 H11G 0.9800
C112 H11H 0.9800
C113 C114 1.531(8)
C113 H11I 0.9900
C113 H11J 0.9900
C114 H11K 0.9800
C114 H11L 0.9800
C114 H11M 0.9800
C115 C116 1.530(9)
C115 H11N 0.9900
C115 H11O 0.9900
C116 H11P 0.9800
C116 H11Q 0.9800
C116 H11R 0.9800
C117 C118 1.531(8)
C117 H11S 0.9900
C117 H11T 0.9900
C118 H11U 0.9800
C118 H11V 0.9800
C118 H11W 0.9800
C119 C120 1.523(8)
C119 H11X 0.9900
C119 H11Y 0.9900
C120 H12A 0.9800
C120 H12B 0.9800
C120 H12C 0.9800
C121 C122 1.356(11)
C121 C126 1.404(10)
C121 H12D 0.9500
C122 C123 1.391(10)
C122 H12E 0.9500
C123 C124 1.393(9)
C123 H12F 0.9500
C124 C125 1.391(9)
C124 H12G 0.9500
C125 C126 1.382(10)
C125 H12H 0.9500
C126 H12I 0.9500
C127 C128 1.267(16)
C127 C132 1.50(2)
C127 H12J 0.9500
C128 C129 1.346(14)
C128 H12K 0.9500
C129 C130 1.335(14)
C129 H12L 0.9500
C130 C131 1.354(18)
C130 H130 0.9500
C131 C132 1.46(2)
C131 H131 0.9500
C132 H132 0.9500
